data_4114096
loop_
_publ_author_name
'Panagiotis Angaridis'
'John F. Berry'
'F. Albert Cotton'
'Carlos A. Murillo'
'Xiaoping Wang'

_publ_contact_author_address
;  Laboratory for Molecular Structure and Bonding
   Dept. of Chemistry
   Texas A&M University, P.O. Box  30012
   College Station, TX 77842-3012, USA
;
_publ_contact_author_email cotton@tamu.edu
_publ_contact_author_fax '(979) 845 9351'
_publ_contact_author_name 'F. A. Cotton'
_publ_contact_author_phone '(979) 845 4432'
_publ_section_title
;
 Molecular Squares with Paramagnetic Diruthenium Corners: Synthetic and
 Crystallographic Challenges
;
_journal_name_full 'Journal of the American Chemical Society'
_journal_page_first 10327
_journal_page_last 10334
_journal_paper_doi 10.1021/ja036095x
_journal_volume 125
_journal_year 2003
_chemical_formula_moiety '(C200.72H206.38N21.414O32Cl2.586Ru8)+, (Cl1.414)-, (C2H4Cl2)17, (C6H14)'
_chemical_formula_sum 'C240.72 H288.38 Cl38 N21.41 O32 Ru8'
_chemical_formula_weight 6149.40
_chemical_name_systematic
; 
 ? 
;
_space_group_IT_number 2
_symmetry_cell_setting triclinic
_symmetry_space_group_name_Hall '-P 1'
_symmetry_space_group_name_H-M 'P -1'
_atom_sites_solution_hydrogens geom
_atom_sites_solution_primary direct
_atom_sites_solution_secondary difmap
_audit_creation_method SHELXL-97
_cell_angle_alpha 89.698(1)
_cell_angle_beta 66.277(1)
_cell_angle_gamma 70.313(1)
_cell_formula_units_Z 1
_cell_length_a 19.2080(11)
_cell_length_b 20.6163(12)
_cell_length_c 22.5781(13)
_cell_measurement_reflns_used 7418
_cell_measurement_temperature 193(2)
_cell_measurement_theta_max 25.01
_cell_measurement_theta_min 2.21
_cell_volume 7618.4(8)
_computing_cell_refinement SAINT
_computing_data_collection SMART
_computing_data_reduction 'SAINT and SADABS'
_computing_molecular_graphics 'SHELXTL V6.10 (Bruker, 2000)'
_computing_publication_material CIFTAB
_computing_structure_refinement 'SHELXL-97 (Sheldrick, 1997)'
_computing_structure_solution 'SHELXS-97 (Sheldrick, 1990)'
_diffrn_ambient_temperature 193(2)
_diffrn_measured_fraction_theta_full 0.957
_diffrn_measured_fraction_theta_max 0.957
_diffrn_measurement_device_type 'Bruker SMART 1000'
_diffrn_measurement_method 'w/ scans'
_diffrn_radiation_monochromator graphite
_diffrn_radiation_source 'normal-focus sealed tube'
_diffrn_radiation_type MoK\a
_diffrn_radiation_wavelength 0.71073
_diffrn_reflns_av_R_equivalents 0.0202
_diffrn_reflns_av_sigmaI/netI 0.0405
_diffrn_reflns_limit_h_max 22
_diffrn_reflns_limit_h_min -13
_diffrn_reflns_limit_k_max 24
_diffrn_reflns_limit_k_min -22
_diffrn_reflns_limit_l_max 26
_diffrn_reflns_limit_l_min -26
_diffrn_reflns_number 42383
_diffrn_reflns_theta_full 25.02
_diffrn_reflns_theta_max 25.02
_diffrn_reflns_theta_min 1.81
_diffrn_standards_decay_% none
_diffrn_standards_interval_count none
_diffrn_standards_interval_time none
_diffrn_standards_number 'none (area detector data)'
_exptl_absorpt_coefficient_mu 0.778
_exptl_absorpt_correction_T_max 0.8174
_exptl_absorpt_correction_T_min 0.7246
_exptl_absorpt_correction_type multi-scan
_exptl_absorpt_process_details 'SADABS V1.03'
_exptl_crystal_colour brown
_exptl_crystal_density_diffrn 1.340
_exptl_crystal_description block
_exptl_crystal_F_000 3137
_exptl_crystal_size_max 0.51
_exptl_crystal_size_mid 0.33
_exptl_crystal_size_min 0.27
_refine_diff_density_max 1.463
_refine_diff_density_min -0.680
_refine_diff_density_rms 0.124
_refine_ls_extinction_method none
_refine_ls_goodness_of_fit_ref 1.096
_refine_ls_hydrogen_treatment mixed
_refine_ls_matrix_type full
_refine_ls_number_parameters 1704
_refine_ls_number_reflns 25735
_refine_ls_number_restraints 1761
_refine_ls_restrained_S_all 1.091
_refine_ls_R_factor_all 0.0963
_refine_ls_R_factor_gt 0.0652
_refine_ls_shift/su_max 0.001
_refine_ls_shift/su_mean 0.000
_refine_ls_structure_factor_coef Fsqd
_refine_ls_weighting_details 'calc w=1/[\s^2^(Fo^2^)+(0.0663P)^2^+39.4000P] where P=(Fo^2^+2Fc^2^)/3'
_refine_ls_weighting_scheme calc
_refine_ls_wR_factor_gt 0.1724
_refine_ls_wR_factor_ref 0.1926
_reflns_number_gt 17862
_reflns_number_total 25735
_reflns_threshold_expression >2sigma(I)
_cod_data_source_file ja036095xsi20030512_050600_4.cif
_cod_data_source_block compound3
_cod_database_code 4114096

loop_
_symmetry_equiv_pos_as_xyz
'x, y, z'
'-x, -y, -z'

loop_
_atom_site_label
_atom_site_type_symbol
_atom_site_fract_x
_atom_site_fract_y
_atom_site_fract_z
_atom_site_U_iso_or_equiv
_atom_site_adp_type
_atom_site_occupancy
_atom_site_symmetry_multiplicity
_atom_site_calc_flag
_atom_site_refinement_flags
_atom_site_disorder_assembly
_atom_site_disorder_group
Ru1 Ru 0.39760(3) 0.70020(2) 0.18902(2) 0.03048(13) Uani 1 1 d . . .
Ru2 Ru 0.50553(3) 0.69774(2) 0.21322(2) 0.03082(13) Uani 1 1 d D A .
Ru3 Ru 0.76114(3) 0.72735(2) -0.32782(2) 0.02984(13) Uani 1 1 d D . .
Ru4 Ru 0.87012(3) 0.72393(2) -0.30527(2) 0.03170(13) Uani 1 1 d D B .
Cl2 Cl 0.61358(11) 0.72039(10) 0.23738(9) 0.0520(4) Uani 1 1 d DU . .
Cl1 Cl 1.00173(17) 1.43105(14) -0.47597(14) 0.0565(9) Uani 0.707(5) 1 d PU . .
N20A N 0.2929(6) 0.7142(5) 0.1544(5) 0.029(4) Uiso 0.574(18) 1 d PG A 1
C21A C 0.2938(5) 0.7597(5) 0.1087(5) 0.037(3) Uiso 0.574(18) 1 d PG A 1
H21A H 0.3302 0.7843 0.0982 0.044 Uiso 0.574(18) 1 calc PR A 1
C22A C 0.2416(6) 0.7694(6) 0.0784(5) 0.054(4) Uiso 0.574(18) 1 d PG A 1
H22A H 0.2423 0.8005 0.0471 0.065 Uiso 0.574(18) 1 calc PR A 1
C23A C 0.1885(6) 0.7335(7) 0.0937(5) 0.059(4) Uiso 0.574(18) 1 d PG A 1
C24A C 0.1875(6) 0.6879(6) 0.1394(5) 0.053(4) Uiso 0.574(18) 1 d PG A 1
H24A H 0.1512 0.6634 0.1499 0.064 Uiso 0.574(18) 1 calc PR A 1
C25A C 0.2397(7) 0.6783(6) 0.1697(5) 0.080(8) Uiso 0.574(18) 1 d PG A 1
H25A H 0.2391 0.6472 0.2010 0.096 Uiso 0.574(18) 1 calc PR A 1
C26A C 0.1288(13) 0.7411(11) 0.0573(11) 0.106(7) Uiso 0.574(18) 1 d PD A 1
C27A C 0.155(3) 0.6700(14) 0.0214(17) 0.25(3) Uiso 0.574(18) 1 d PD A 1
H27A H 0.1214 0.6713 -0.0017 0.369 Uiso 0.574(18) 1 calc PR A 1
H27B H 0.1494 0.6369 0.0526 0.369 Uiso 0.574(18) 1 calc PR A 1
H27C H 0.2127 0.6554 -0.0103 0.369 Uiso 0.574(18) 1 calc PR A 1
C28A C 0.0439(13) 0.7631(14) 0.1095(12) 0.135(10) Uiso 0.574(18) 1 d PD A 1
H28A H 0.0059 0.7681 0.0894 0.203 Uiso 0.574(18) 1 calc PR A 1
H28B H 0.0298 0.8078 0.1347 0.203 Uiso 0.574(18) 1 calc PR A 1
H28C H 0.0399 0.7278 0.1387 0.203 Uiso 0.574(18) 1 calc PR A 1
C29A C 0.1359(15) 0.7925(12) 0.0112(11) 0.137(10) Uiso 0.574(18) 1 d PD A 1
H29A H 0.0992 0.7957 -0.0098 0.206 Uiso 0.574(18) 1 calc PR A 1
H29B H 0.1923 0.7776 -0.0224 0.206 Uiso 0.574(18) 1 calc PR A 1
H29C H 0.1207 0.8383 0.0351 0.206 Uiso 0.574(18) 1 calc PR A 1
N20B N 0.2979(8) 0.7217(8) 0.1491(8) 0.048(8) Uiso 0.426(18) 1 d PG A 2
C21B C 0.2884(9) 0.7781(8) 0.1152(8) 0.075(8) Uiso 0.426(18) 1 d PG A 2
H21B H 0.3259 0.8015 0.1044 0.090 Uiso 0.426(18) 1 calc PR A 2
C22B C 0.2240(9) 0.8003(8) 0.0970(7) 0.055(5) Uiso 0.426(18) 1 d PG A 2
H22B H 0.2175 0.8389 0.0738 0.066 Uiso 0.426(18) 1 calc PR A 2
C23B C 0.1691(8) 0.7661(9) 0.1127(8) 0.071(6) Uiso 0.426(18) 1 d PG A 2
C24B C 0.1786(7) 0.7097(8) 0.1466(7) 0.067(7) Uiso 0.426(18) 1 d PG A 2
H24B H 0.1411 0.6863 0.1573 0.080 Uiso 0.426(18) 1 calc PR A 2
C25B C 0.2430(7) 0.6875(6) 0.1648(6) 0.015(4) Uiso 0.426(18) 1 d PG A 2
H25B H 0.2494 0.6489 0.1879 0.018 Uiso 0.426(18) 1 calc PR A 2
C26B C 0.1010(19) 0.7831(17) 0.0843(15) 0.099(9) Uiso 0.426(18) 1 d P A 2
C27B C 0.117(4) 0.701(3) 0.042(3) 0.19(2) Uiso 0.426(18) 1 d P A 2
H27D H 0.0765 0.7088 0.0241 0.285 Uiso 0.426(18) 1 calc PR A 2
H27E H 0.1108 0.6676 0.0728 0.285 Uiso 0.426(18) 1 calc PR A 2
H27F H 0.1720 0.6829 0.0063 0.285 Uiso 0.426(18) 1 calc PR A 2
C28B C 0.022(3) 0.812(2) 0.148(2) 0.166(17) Uiso 0.426(18) 1 d P A 2
H28D H 0.0177 0.8563 0.1677 0.249 Uiso 0.426(18) 1 calc PR A 2
H28E H 0.0231 0.7784 0.1793 0.249 Uiso 0.426(18) 1 calc PR A 2
H28F H -0.0255 0.8193 0.1389 0.249 Uiso 0.426(18) 1 calc PR A 2
C29B C 0.1005(5) 0.8408(4) 0.0502(4) 0.111(10) Uiso 0.426(18) 1 d P A 2
H29D H 0.0929 0.8805 0.0788 0.166 Uiso 0.426(18) 1 calc PR A 2
H29E H 0.0557 0.8530 0.0367 0.166 Uiso 0.426(18) 1 calc PR A 2
H29F H 0.1526 0.8287 0.0114 0.166 Uiso 0.426(18) 1 calc PR A 2
Cl4 Cl 0.9837(5) 0.7353(4) -0.2777(4) 0.046(2) Uani 0.268(5) 1 d PRDU B 1
N30A N 0.6342(2) 0.7527(2) -0.3300(2) 0.0388(13) Uiso 0.974(4) 1 d PG C 1
C31A C 0.5705(3) 0.8061(2) -0.28173(18) 0.0507(18) Uiso 0.974(4) 1 d PG C 1
H31A H 0.5786 0.8241 -0.2474 0.061 Uiso 0.974(4) 1 calc PR C 1
C32A C 0.4948(2) 0.8333(2) -0.2837(2) 0.0536(19) Uiso 0.974(4) 1 d PG C 1
H32A H 0.4512 0.8699 -0.2507 0.064 Uiso 0.974(4) 1 calc PR C 1
C33A C 0.4829(2) 0.8071(2) -0.3340(2) 0.0543(19) Uiso 0.974(4) 1 d PG C 1
C34A C 0.5466(3) 0.7536(2) -0.3822(2) 0.0478(18) Uiso 0.974(4) 1 d PG C 1
H34A H 0.5385 0.7357 -0.4166 0.057 Uiso 0.974(4) 1 calc PR C 1
C35A C 0.6223(2) 0.7264(2) -0.38027(18) 0.0430(16) Uiso 0.974(4) 1 d PG C 1
H35A H 0.6659 0.6899 -0.4133 0.052 Uiso 0.974(4) 1 calc PR C 1
C36A C 0.4005(6) 0.8381(5) -0.3413(5) 0.074(3) Uiso 0.974(4) 1 d P C 1
C37A C 0.3694(7) 0.7812(5) -0.3436(5) 0.086(3) Uiso 0.974(4) 1 d P C 1
H37A H 0.3179 0.8004 -0.3481 0.129 Uiso 0.974(4) 1 calc PR C 1
H37B H 0.3601 0.7607 -0.3032 0.129 Uiso 0.974(4) 1 calc PR C 1
H37C H 0.4097 0.7452 -0.3811 0.129 Uiso 0.974(4) 1 calc PR C 1
C38A C 0.4174(8) 0.8676(6) -0.4051(6) 0.103(4) Uiso 0.974(4) 1 d P C 1
H38A H 0.3666 0.8874 -0.4105 0.155 Uiso 0.974(4) 1 calc PR C 1
H38B H 0.4574 0.8304 -0.4417 0.155 Uiso 0.974(4) 1 calc PR C 1
H38C H 0.4392 0.9042 -0.4045 0.155 Uiso 0.974(4) 1 calc PR C 1
C39A C 0.3356(6) 0.8942(6) -0.2838(6) 0.103(4) Uiso 0.974(4) 1 d P C 1
H39A H 0.2850 0.9126 -0.2898 0.155 Uiso 0.974(4) 1 calc PR C 1
H39B H 0.3549 0.9321 -0.2815 0.155 Uiso 0.974(4) 1 calc PR C 1
H39C H 0.3250 0.8742 -0.2431 0.155 Uiso 0.974(4) 1 calc PR C 1
Cl3 Cl 0.6369(6) 0.7363(6) -0.3492(6) 0.046(2) Uani 0.026(4) 1 d PRDU C 2
N30B N 0.9556(4) 0.7382(4) -0.2587(3) 0.041(3) Uiso 0.733(5) 1 d PG B 2
C31B C 0.9139(3) 0.7875(4) -0.2026(3) 0.055(3) Uiso 0.733(5) 1 d PG B 2
H31B H 0.8559 0.8051 -0.1818 0.066 Uiso 0.733(5) 1 calc PR B 2
C32B C 0.9571(4) 0.8112(3) -0.1767(3) 0.065(3) Uiso 0.733(5) 1 d PG B 2
H32B H 0.9286 0.8449 -0.1383 0.078 Uiso 0.733(5) 1 calc PR B 2
C33B C 1.0420(4) 0.7855(4) -0.2070(3) 0.063(3) Uiso 0.733(5) 1 d PG B 2
C34B C 1.0837(3) 0.7362(4) -0.2632(3) 0.060(3) Uiso 0.733(5) 1 d PG B 2
H34B H 1.1417 0.7186 -0.2839 0.072 Uiso 0.733(5) 1 calc PR B 2
C35B C 1.0405(4) 0.7125(3) -0.2890(3) 0.052(3) Uiso 0.733(5) 1 d PG B 2
H35B H 1.0690 0.6788 -0.3274 0.063 Uiso 0.733(5) 1 calc PR B 2
C36B C 1.0932(9) 0.8147(8) -0.1833(7) 0.088(4) Uiso 0.733(5) 1 d P B 2
C37B C 1.1695(11) 0.7659(10) -0.1883(9) 0.125(6) Uiso 0.733(5) 1 d P B 2
H37D H 1.1596 0.7301 -0.1608 0.188 Uiso 0.733(5) 1 calc PR B 2
H37E H 1.1969 0.7902 -0.1736 0.188 Uiso 0.733(5) 1 calc PR B 2
H37F H 1.2041 0.7438 -0.2339 0.188 Uiso 0.733(5) 1 calc PR B 2
C38B C 1.0454(15) 0.8499(13) -0.1161(12) 0.182(10) Uiso 0.733(5) 1 d P B 2
H38D H 1.0323 0.8161 -0.0871 0.274 Uiso 0.733(5) 1 calc PR B 2
H38E H 0.9947 0.8863 -0.1124 0.274 Uiso 0.733(5) 1 calc PR B 2
H38F H 1.0770 0.8711 -0.1035 0.274 Uiso 0.733(5) 1 calc PR B 2
C39B C 1.1124(15) 0.8714(13) -0.2275(12) 0.175(10) Uiso 0.733(5) 1 d P B 2
H39D H 1.1444 0.8917 -0.2145 0.263 Uiso 0.733(5) 1 calc PR B 2
H39E H 1.0610 0.9081 -0.2220 0.263 Uiso 0.733(5) 1 calc PR B 2
H39F H 1.1436 0.8497 -0.2734 0.263 Uiso 0.733(5) 1 calc PR B 2
O1 O 0.3507(3) 0.8074(2) 0.2073(2) 0.0347(9) Uani 1 1 d U A .
O2 O 0.4451(3) 0.8052(2) 0.2423(2) 0.0390(10) Uani 1 1 d U . .
O3 O 0.4674(3) 0.7061(2) 0.09249(19) 0.0371(10) Uani 1 1 d U A .
O4 O 0.5644(3) 0.7159(2) 0.1189(2) 0.0405(10) Uani 1 1 d U . .
O5 O 0.6967(3) 0.7219(2) -0.23071(19) 0.0376(10) Uani 1 1 d U A .
O6 O 0.8019(3) 0.7166(2) -0.20850(19) 0.0370(10) Uani 1 1 d U . .
O7 O 0.7162(3) 0.8345(2) -0.3058(2) 0.0374(10) Uani 1 1 d U C .
O8 O 0.8184(3) 0.8318(2) -0.2809(2) 0.0400(10) Uani 1 1 d U . .
C101 C 0.3835(4) 0.8372(3) 0.2317(3) 0.0353(14) Uani 1 1 d . A .
C102 C 0.3472(4) 0.9142(3) 0.2470(3) 0.0381(14) Uani 1 1 d . . .
C103 C 0.3791(5) 0.9492(4) 0.2741(4) 0.056(2) Uani 1 1 d . . .
H10A H 0.4236 0.9240 0.2839 0.067 Uiso 1 1 calc R . .
C104 C 0.2813(4) 0.9509(3) 0.2338(4) 0.0504(18) Uani 1 1 d . . .
H10B H 0.2591 0.9266 0.2152 0.061 Uiso 1 1 calc R . .
C105 C 0.5356(4) 0.7124(3) 0.0778(3) 0.0369(14) Uani 1 1 d . A .
C106 C 0.5855(4) 0.7154(3) 0.0087(3) 0.0377(14) Uani 1 1 d . . .
C107 C 0.6618(4) 0.7188(4) -0.0104(3) 0.0430(16) Uani 1 1 d . A .
H10C H 0.6820 0.7206 0.0215 0.052 Uiso 1 1 calc R . .
C108 C 0.7095(4) 0.7195(4) -0.0751(3) 0.0448(16) Uani 1 1 d . . .
H10D H 0.7618 0.7222 -0.0876 0.054 Uiso 1 1 calc R A .
C109 C 0.6802(4) 0.7161(3) -0.1218(3) 0.0380(14) Uani 1 1 d . A .
C210 C 0.6040(4) 0.7116(4) -0.1027(3) 0.0492(18) Uani 1 1 d . . .
H21C H 0.5839 0.7094 -0.1346 0.059 Uiso 1 1 calc R A .
C211 C 0.5573(4) 0.7103(4) -0.0386(3) 0.0481(17) Uani 1 1 d . A .
H21D H 0.5059 0.7058 -0.0262 0.058 Uiso 1 1 calc R . .
C112 C 0.7303(4) 0.7180(3) -0.1917(3) 0.0374(14) Uani 1 1 d . A .
C113 C 0.7542(4) 0.8638(3) -0.2881(3) 0.0381(15) Uani 1 1 d . C .
C114 C 0.7188(4) 0.9415(3) -0.2738(3) 0.0388(15) Uani 1 1 d . . .
C115 C 0.6535(5) 0.9787(4) -0.2871(4) 0.054(2) Uani 1 1 d . . .
H11A H 0.6307 0.9547 -0.3054 0.065 Uiso 1 1 calc R . .
C116 C 0.7522(5) 0.9771(3) -0.2479(4) 0.0509(18) Uani 1 1 d . . .
H11B H 0.7982 0.9520 -0.2397 0.061 Uiso 1 1 calc R . .
N1 N 0.3312(3) 0.6979(3) 0.2841(2) 0.0334(11) Uani 1 1 d . A .
N2 N 0.4428(3) 0.6822(3) 0.3053(2) 0.0333(11) Uani 1 1 d . . .
C10 C 0.3661(4) 0.6887(3) 0.3243(3) 0.0338(14) Uani 1 1 d . A .
H10E H 0.3350 0.6867 0.3689 0.041 Uiso 1 1 calc R . .
C11 C 0.2455(4) 0.7096(4) 0.3115(3) 0.0393(15) Uani 1 1 d . . .
C12 C 0.2161(5) 0.6595(4) 0.3415(3) 0.0498(18) Uani 1 1 d . A .
H12A H 0.2529 0.6157 0.3429 0.060 Uiso 1 1 calc R . .
C13 C 0.1324(5) 0.6739(4) 0.3696(4) 0.0532(19) Uani 1 1 d . . .
H13A H 0.1125 0.6396 0.3905 0.064 Uiso 1 1 calc R A .
C14 C 0.0783(5) 0.7362(4) 0.3678(4) 0.0542(19) Uani 1 1 d . A .
C15 C 0.1073(5) 0.7856(5) 0.3364(4) 0.061(2) Uani 1 1 d . . .
H15A H 0.0704 0.8285 0.3335 0.073 Uiso 1 1 calc R A .
C16 C 0.1902(4) 0.7723(4) 0.3091(4) 0.0524(18) Uani 1 1 d . A .
H16A H 0.2097 0.8068 0.2884 0.063 Uiso 1 1 calc R . .
O11 O -0.0029(3) 0.7452(3) 0.3974(3) 0.0702(17) Uani 1 1 d U . .
C17 C -0.0600(5) 0.8095(6) 0.3933(6) 0.106(4) Uani 1 1 d . A .
H17A H -0.1156 0.8099 0.4161 0.160 Uiso 1 1 calc R . .
H17B H -0.0478 0.8137 0.3473 0.160 Uiso 1 1 calc R . .
H17C H -0.0554 0.8488 0.4137 0.160 Uiso 1 1 calc R . .
C21 C 0.4702(7) 0.6713(7) 0.3555(4) 0.030(4) Uiso 0.58(3) 1 d PG A 1
C22 C 0.5460(7) 0.6206(7) 0.3424(5) 0.047(10) Uiso 0.58(3) 1 d PG A 1
H22C H 0.5781 0.5927 0.3005 0.057 Uiso 0.58(3) 1 calc PR A 1
C23 C 0.5747(6) 0.6106(6) 0.3905(6) 0.033(6) Uiso 0.58(3) 1 d PG A 1
H23A H 0.6265 0.5759 0.3815 0.040 Uiso 0.58(3) 1 calc PR A 1
C24 C 0.5276(6) 0.6513(7) 0.4518(5) 0.038(4) Uiso 0.58(3) 1 d PG A 1
C25 C 0.4518(6) 0.7021(7) 0.4649(4) 0.041(3) Uiso 0.58(3) 1 d PG A 1
H25C H 0.4196 0.7300 0.5068 0.050 Uiso 0.58(3) 1 calc PR A 1
C26 C 0.4231(6) 0.7121(7) 0.4168(5) 0.040(3) Uiso 0.58(3) 1 d PG A 1
H26A H 0.3713 0.7468 0.4258 0.048 Uiso 0.58(3) 1 calc PR A 1
O21 O 0.5482(7) 0.6455(7) 0.5045(5) 0.046(3) Uiso 0.58(3) 1 d P A 1
C27 C 0.6339(12) 0.6036(10) 0.4882(10) 0.057(6) Uiso 0.58(3) 1 d P A 1
H27G H 0.6429 0.6022 0.5281 0.085 Uiso 0.58(3) 1 calc PR A 1
H27H H 0.6694 0.6244 0.4566 0.085 Uiso 0.58(3) 1 calc PR A 1
H27I H 0.6468 0.5560 0.4692 0.085 Uiso 0.58(3) 1 calc PR A 1
C21' C 0.4775(9) 0.6791(8) 0.3529(5) 0.030(6) Uiso 0.42(3) 1 d PG A 2
C22' C 0.5466(10) 0.6227(8) 0.3459(7) 0.028(10) Uiso 0.42(3) 1 d PG A 2
H22D H 0.5747 0.5884 0.3080 0.033 Uiso 0.42(3) 1 calc PR A 2
C23' C 0.5746(8) 0.6165(8) 0.3944(9) 0.050(11) Uiso 0.42(3) 1 d PG A 2
H23B H 0.6218 0.5779 0.3896 0.060 Uiso 0.42(3) 1 calc PR A 2
C24' C 0.5335(8) 0.6667(10) 0.4500(7) 0.043(5) Uiso 0.42(3) 1 d PG A 2
C25' C 0.4644(9) 0.7231(10) 0.4570(6) 0.041(5) Uiso 0.42(3) 1 d PG A 2
H25D H 0.4363 0.7574 0.4949 0.050 Uiso 0.42(3) 1 calc PR A 2
C26' C 0.4364(8) 0.7293(8) 0.4085(6) 0.038(4) Uiso 0.42(3) 1 d PG A 2
H26B H 0.3892 0.7678 0.4132 0.046 Uiso 0.42(3) 1 calc PR A 2
O21' O 0.5594(10) 0.6657(11) 0.4978(7) 0.053(5) Uiso 0.42(3) 1 d P A 2
C27' C 0.6173(16) 0.5964(12) 0.4991(12) 0.046(6) Uiso 0.42(3) 1 d P A 2
H27J H 0.6328 0.6003 0.5350 0.068 Uiso 0.42(3) 1 calc PR A 2
H27K H 0.6663 0.5815 0.4574 0.068 Uiso 0.42(3) 1 calc PR A 2
H27L H 0.5910 0.5621 0.5057 0.068 Uiso 0.42(3) 1 calc PR A 2
N3 N 0.4477(3) 0.5953(3) 0.1662(2) 0.0360(12) Uani 1 1 d . A .
N4 N 0.5621(3) 0.5931(3) 0.1795(2) 0.0361(12) Uani 1 1 d . . .
C30 C 0.5219(4) 0.5619(3) 0.1617(3) 0.0378(15) Uani 1 1 d . A .
H30A H 0.5476 0.5136 0.1450 0.045 Uiso 1 1 calc R . .
C31 C 0.4127(4) 0.5575(3) 0.1412(3) 0.0390(15) Uani 1 1 d . . .
C32 C 0.4203(4) 0.5601(4) 0.0779(3) 0.0474(17) Uani 1 1 d . A .
H32C H 0.4516 0.5847 0.0504 0.057 Uiso 1 1 calc R . .
C33 C 0.3825(5) 0.5271(4) 0.0540(4) 0.057(2) Uani 1 1 d . . .
H33A H 0.3873 0.5297 0.0106 0.068 Uiso 1 1 calc R A .
C34 C 0.3388(5) 0.4912(4) 0.0927(4) 0.0533(19) Uani 1 1 d . A .
C35 C 0.3321(5) 0.4865(4) 0.1573(4) 0.058(2) Uani 1 1 d . . .
H35C H 0.3030 0.4602 0.1841 0.070 Uiso 1 1 calc R A .
C36 C 0.3683(5) 0.5207(4) 0.1805(4) 0.0494(18) Uani 1 1 d . A .
H36A H 0.3628 0.5190 0.2241 0.059 Uiso 1 1 calc R . .
O31 O 0.2981(4) 0.4574(3) 0.0745(3) 0.0722(17) Uani 1 1 d U . .
C37 C 0.3030(7) 0.4606(5) 0.0109(5) 0.084(3) Uani 1 1 d . A .
H37G H 0.2720 0.4347 0.0035 0.126 Uiso 1 1 calc R . .
H37H H 0.3604 0.4399 -0.0209 0.126 Uiso 1 1 calc R . .
H37I H 0.2802 0.5093 0.0056 0.126 Uiso 1 1 calc R . .
C41 C 0.6453(5) 0.5516(4) 0.1657(3) 0.0497(18) Uani 1 1 d . A .
C42 C 0.7076(4) 0.5756(5) 0.1309(4) 0.059(2) Uani 1 1 d . . .
H42A H 0.6949 0.6207 0.1184 0.071 Uiso 1 1 calc R A .
C43 C 0.7876(6) 0.5341(6) 0.1145(4) 0.084(3) Uani 1 1 d . A .
H43A H 0.8297 0.5511 0.0909 0.101 Uiso 1 1 calc R . .
C44 C 0.8075(6) 0.4703(6) 0.1312(5) 0.082(3) Uani 1 1 d . . .
C45 C 0.7485(6) 0.4456(5) 0.1655(5) 0.079(3) Uani 1 1 d . A .
H45A H 0.7631 0.4001 0.1769 0.095 Uiso 1 1 calc R . .
C46 C 0.6646(5) 0.4872(4) 0.1847(4) 0.062(2) Uani 1 1 d . . .
H46A H 0.6229 0.4706 0.2103 0.074 Uiso 1 1 calc R A .
O41 O 0.8919(5) 0.4372(5) 0.1118(5) 0.129(3) Uani 1 1 d DU A .
C47 C 0.9141(10) 0.3707(7) 0.1257(9) 0.165(7) Uani 1 1 d D . .
H47A H 0.9735 0.3508 0.1108 0.248 Uiso 1 1 calc R A .
H47B H 0.8975 0.3423 0.1031 0.248 Uiso 1 1 calc R . .
H47C H 0.8872 0.3714 0.1730 0.248 Uiso 1 1 calc R . .
N5 N 0.8062(3) 0.6227(2) -0.3475(2) 0.0308(11) Uani 1 1 d . C .
N6 N 0.9163(3) 0.6189(2) -0.3285(2) 0.0322(11) Uani 1 1 d . . .
C50 C 0.8769(4) 0.5874(3) -0.3461(3) 0.0330(13) Uani 1 1 d . C .
H50A H 0.8997 0.5382 -0.3580 0.040 Uiso 1 1 calc R . .
C51 C 0.7658(4) 0.5834(3) -0.3630(3) 0.0354(14) Uani 1 1 d . . .
C52 C 0.8026(4) 0.5385(3) -0.4217(3) 0.0422(16) Uani 1 1 d . C .
H52A H 0.8557 0.5340 -0.4527 0.051 Uiso 1 1 calc R . .
C53 C 0.7625(5) 0.5005(4) -0.4353(4) 0.0506(18) Uani 1 1 d . . .
H53A H 0.7889 0.4687 -0.4748 0.061 Uiso 1 1 calc R C .
C54 C 0.6842(5) 0.5086(4) -0.3916(4) 0.054(2) Uani 1 1 d . C .
C55 C 0.6459(5) 0.5537(4) -0.3336(4) 0.056(2) Uani 1 1 d . . .
H55A H 0.5918 0.5595 -0.3037 0.068 Uiso 1 1 calc R C .
C56 C 0.6872(4) 0.5906(4) -0.3191(3) 0.0452(16) Uani 1 1 d . C .
H56A H 0.6614 0.6211 -0.2787 0.054 Uiso 1 1 calc R . .
O51 O 0.6492(4) 0.4690(3) -0.4111(3) 0.0747(18) Uani 1 1 d U . .
C57 C 0.5649(7) 0.4838(6) -0.3726(7) 0.107(4) Uani 1 1 d . C .
H57A H 0.5469 0.4530 -0.3908 0.161 Uiso 1 1 calc R . .
H57B H 0.5337 0.5325 -0.3727 0.161 Uiso 1 1 calc R . .
H57C H 0.5559 0.4763 -0.3276 0.161 Uiso 1 1 calc R . .
C61 C 0.9930(4) 0.5754(3) -0.3285(3) 0.0338(13) Uani 1 1 d . C .
C62 C 1.0572(4) 0.5347(3) -0.3851(3) 0.0383(15) Uani 1 1 d . . .
H62A H 1.0525 0.5372 -0.4254 0.046 Uiso 1 1 calc R C .
C63 C 1.1283(4) 0.4903(4) -0.3831(3) 0.0436(16) Uani 1 1 d . C .
H63A H 1.1721 0.4623 -0.4223 0.052 Uiso 1 1 calc R . .
C64 C 1.1363(4) 0.4861(4) -0.3250(3) 0.0433(16) Uani 1 1 d . . .
C65 C 1.0739(4) 0.5280(4) -0.2688(3) 0.0481(17) Uani 1 1 d . C .
H65A H 1.0800 0.5269 -0.2290 0.058 Uiso 1 1 calc R . .
C66 C 1.0017(4) 0.5723(3) -0.2701(3) 0.0436(16) Uani 1 1 d . . .
H66A H 0.9581 0.6005 -0.2310 0.052 Uiso 1 1 calc R C .
O61 O 1.2088(3) 0.4387(3) -0.3284(2) 0.0569(14) Uani 1 1 d U C .
C67 C 1.2178(5) 0.4325(5) -0.2687(4) 0.064(2) Uani 1 1 d . . .
H67A H 1.2715 0.3975 -0.2771 0.095 Uiso 1 1 calc R C .
H67B H 1.1749 0.4183 -0.2373 0.095 Uiso 1 1 calc R . .
H67C H 1.2134 0.4776 -0.2505 0.095 Uiso 1 1 calc R . .
N7 N 0.8237(3) 0.7371(3) -0.4216(2) 0.0333(11) Uani 1 1 d . C .
N8 N 0.9305(3) 0.7356(3) -0.3992(3) 0.0362(12) Uani 1 1 d . . .
C70 C 0.8966(4) 0.7402(3) -0.4400(3) 0.0358(14) Uani 1 1 d . C .
H70A H 0.9255 0.7459 -0.4838 0.043 Uiso 1 1 calc R . .
C71 C 0.7882(4) 0.7489(3) -0.4676(3) 0.0370(14) Uani 1 1 d . . .
C72 C 0.8094(4) 0.6972(4) -0.5168(3) 0.0421(16) Uani 1 1 d . C .
H72A H 0.8496 0.6528 -0.5215 0.051 Uiso 1 1 calc R . .
C73 C 0.7723(4) 0.7095(4) -0.5598(3) 0.0477(17) Uani 1 1 d . . .
H73A H 0.7876 0.6739 -0.5940 0.057 Uiso 1 1 calc R C .
C74 C 0.7133(5) 0.7740(4) -0.5523(4) 0.0504(18) Uani 1 1 d . C .
C75 C 0.6919(5) 0.8262(4) -0.5030(4) 0.0535(19) Uani 1 1 d . . .
H75A H 0.6515 0.8705 -0.4981 0.064 Uiso 1 1 calc R C .
C76 C 0.7291(4) 0.8139(4) -0.4608(3) 0.0476(17) Uani 1 1 d . C .
H76A H 0.7144 0.8498 -0.4270 0.057 Uiso 1 1 calc R . .
O71 O 0.6723(4) 0.7910(3) -0.5910(3) 0.0667(16) Uani 1 1 d U . .
C77 C 0.6937(6) 0.7387(5) -0.6424(4) 0.075(3) Uani 1 1 d . C .
H77A H 0.6606 0.7567 -0.6666 0.112 Uiso 1 1 calc R . .
H77B H 0.6836 0.6978 -0.6240 0.112 Uiso 1 1 calc R . .
H77C H 0.7517 0.7253 -0.6720 0.112 Uiso 1 1 calc R . .
C81 C 1.0048(3) 0.7471(3) -0.4186(3) 0.0407(19) Uiso 0.781(5) 1 d PG C 1
C82 C 1.0054(3) 0.8075(3) -0.3920(3) 0.051(2) Uiso 0.781(5) 1 d PG C 1
H82A H 0.9560 0.8410 -0.3606 0.061 Uiso 0.781(5) 1 calc PR C 1
C83 C 1.0783(4) 0.8188(3) -0.4114(3) 0.056(2) Uiso 0.781(5) 1 d PG C 1
H83A H 1.0786 0.8601 -0.3932 0.068 Uiso 0.781(5) 1 calc PR C 1
C84 C 1.1505(3) 0.7698(3) -0.4573(3) 0.055(2) Uiso 0.781(5) 1 d PGD C 1
C85 C 1.1500(3) 0.7094(3) -0.4839(3) 0.059(2) Uiso 0.781(5) 1 d PG C 1
H85A H 1.1994 0.6759 -0.5153 0.071 Uiso 0.781(5) 1 calc PR C 1
C86 C 1.0771(4) 0.6981(3) -0.4646(3) 0.047(2) Uiso 0.781(5) 1 d PG C 1
H86A H 1.0767 0.6568 -0.4827 0.057 Uiso 0.781(5) 1 calc PR C 1
O81 O 1.2285(4) 0.7735(4) -0.4782(4) 0.075(2) Uiso 0.781(5) 1 d PD C 1
C87 C 1.2275(9) 0.8357(6) -0.4454(7) 0.099(4) Uiso 0.781(5) 1 d PD C 1
H87A H 1.2833 0.8355 -0.4618 0.148 Uiso 0.781(5) 1 calc PR C 1
H87B H 1.2060 0.8352 -0.3981 0.148 Uiso 0.781(5) 1 calc PR C 1
H87C H 1.1927 0.8778 -0.4545 0.148 Uiso 0.781(5) 1 calc PR C 1
C81B C 1.0075(11) 0.7465(11) -0.4356(11) 0.0407(19) Uiso 0.219(5) 1 d PG C 2
C82B C 1.0028(10) 0.8108(10) -0.4563(11) 0.051(2) Uiso 0.219(5) 1 d PG C 2
H82B H 0.9511 0.8456 -0.4472 0.061 Uiso 0.219(5) 1 calc PR C 2
C83B C 1.0738(13) 0.8240(9) -0.4904(11) 0.056(2) Uiso 0.219(5) 1 d PG C 2
H83B H 1.0706 0.8680 -0.5046 0.068 Uiso 0.219(5) 1 calc PR C 2
C84B C 1.1495(10) 0.7730(12) -0.5037(11) 0.055(2) Uiso 0.219(5) 1 d PGD C 2
C85B C 1.1542(10) 0.7087(11) -0.4830(12) 0.059(2) Uiso 0.219(5) 1 d PG C 2
H85B H 1.2060 0.6738 -0.4921 0.071 Uiso 0.219(5) 1 calc PR C 2
C86B C 1.0832(14) 0.6954(9) -0.4489(13) 0.047(2) Uiso 0.219(5) 1 d PG C 2
H86B H 1.0864 0.6515 -0.4347 0.057 Uiso 0.219(5) 1 calc PR C 2
O81B O 1.2244(12) 0.7861(14) -0.5362(11) 0.075(2) Uiso 0.219(5) 1 d PD C 2
C87B C 1.223(3) 0.833(2) -0.486(2) 0.099(4) Uiso 0.219(5) 1 d PD C 2
H87D H 1.2721 0.8453 -0.5051 0.148 Uiso 0.219(5) 1 calc PR C 2
H87E H 1.2228 0.8095 -0.4485 0.148 Uiso 0.219(5) 1 calc PR C 2
H87F H 1.1743 0.8755 -0.4727 0.148 Uiso 0.219(5) 1 calc PR C 2
Cl1A Cl 0.1184(4) 1.5611(4) 0.2452(5) 0.094(3) Uani 0.513(14) 1 d PDU D 1
C1S1 C 0.0162(5) 1.5995(7) 0.3073(5) 0.062(5) Uani 0.513(14) 1 d PDU D 1
H1SA H -0.0158 1.5706 0.3075 0.075 Uiso 0.513(14) 1 calc PR D 1
H1SB H 0.0162 1.6036 0.3509 0.075 Uiso 0.513(14) 1 calc PR D 1
C1S2 C -0.0199(8) 1.6704(6) 0.2912(7) 0.091(7) Uani 0.513(14) 1 d PDU D 1
H1SC H 0.0213 1.6926 0.2754 0.109 Uiso 0.513(14) 1 calc PR D 1
H1SD H -0.0671 1.7006 0.3307 0.109 Uiso 0.513(14) 1 calc PR D 1
Cl1B Cl -0.0520(6) 1.6594(5) 0.2293(5) 0.116(3) Uani 0.513(14) 1 d PDU D 1
Cl1C Cl 0.1222(6) 1.5359(6) 0.2095(7) 0.147(4) Uani 0.487(14) 1 d PDU D 2
C1S3 C 0.0764(12) 1.5966(10) 0.2834(10) 0.110(9) Uani 0.487(14) 1 d PDU D 2
H1SE H 0.0976 1.5757 0.3152 0.132 Uiso 0.487(14) 1 calc PR D 2
H1SF H 0.0887 1.6395 0.2739 0.132 Uiso 0.487(14) 1 calc PR D 2
C1S4 C -0.0142(12) 1.6132(12) 0.3103(8) 0.19(2) Uani 0.487(14) 1 d PDU D 2
H1SG H -0.0405 1.6338 0.3571 0.229 Uiso 0.487(14) 1 calc PR D 2
H1SH H -0.0247 1.5697 0.3073 0.229 Uiso 0.487(14) 1 calc PR D 2
Cl1D Cl -0.0558(8) 1.6715(8) 0.2666(7) 0.172(5) Uani 0.487(14) 1 d PDU D 2
Cl2A Cl 0.2448(4) 0.5812(4) 0.6010(4) 0.083(2) Uani 0.40 1 d PDU E 1
C2S1 C 0.3199(12) 0.6209(13) 0.5669(10) 0.093(10) Uani 0.40 1 d PDU E 1
H2SA H 0.3407 0.6154 0.5187 0.112 Uiso 0.40 1 calc PR E 1
H2SB H 0.2956 0.6712 0.5843 0.112 Uiso 0.40 1 calc PR E 1
C2S2 C 0.3869(7) 0.5851(12) 0.5859(6) 0.061(7) Uani 0.40 1 d PDU E 1
H2SC H 0.4335 0.6001 0.5624 0.073 Uiso 0.40 1 calc PR E 1
H2SD H 0.4059 0.5341 0.5732 0.073 Uiso 0.40 1 calc PR E 1
Cl2B Cl 0.3544(6) 0.6041(5) 0.6703(4) 0.118(3) Uani 0.40 1 d PDU E 1
Cl2C Cl 0.4391(7) 0.5484(6) 0.5358(6) 0.149(4) Uani 0.40 1 d PDU . 2
C2S3 C 0.3429(11) 0.6133(15) 0.5470(11) 0.129(16) Uani 0.40 1 d PDU F 2
H2SE H 0.3370 0.6591 0.5659 0.155 Uiso 0.40 1 calc PR F 2
H2SF H 0.3395 0.6177 0.5044 0.155 Uiso 0.40 1 calc PR F 2
C2S4 C 0.2776(10) 0.590(2) 0.5920(10) 0.131(17) Uani 0.40 1 d PDU F 2
H2SG H 0.2874 0.5426 0.5748 0.157 Uiso 0.40 1 calc PR F 2
H2SH H 0.2241 0.6217 0.5945 0.157 Uiso 0.40 1 calc PR F 2
Cl2D Cl 0.2746(12) 0.5918(9) 0.6702(9) 0.248(8) Uani 0.40 1 d PDU F 2
Cl2E Cl 1.360(2) 0.590(2) -0.4022(19) 0.188(13) Uani 0.20 1 d PDU G 3
C2S5 C 1.262(3) 0.637(4) -0.401(2) 0.19(3) Uani 0.20 1 d PDU G 3
H2SI H 1.2597 0.6835 -0.4146 0.226 Uiso 0.20 1 calc PR G 3
H2SJ H 1.2513 0.6114 -0.4307 0.226 Uiso 0.20 1 calc PR G 3
C2S6 C 1.200(2) 0.647(3) -0.333(3) 0.19(3) Uani 0.20 1 d PDU G 3
H2SK H 1.2068 0.6006 -0.3178 0.226 Uiso 0.20 1 calc PR G 3
H2SL H 1.1447 0.6666 -0.3314 0.226 Uiso 0.20 1 calc PR G 3
Cl2F Cl 1.2092(14) 0.7013(14) -0.2799(13) 0.169(9) Uani 0.20 1 d PDU G 3
Cl3A Cl 0.6517(7) 0.8883(6) 0.0606(4) 0.186(4) Uani 0.50 1 d PDU H 1
C3S1 C 0.626(3) 0.8474(15) 0.1331(11) 0.22(2) Uani 0.50 1 d PDU H 1
H3SA H 0.5707 0.8466 0.1481 0.264 Uiso 0.50 1 calc PR H 1
H3SB H 0.6656 0.7988 0.1239 0.264 Uiso 0.50 1 calc PR H 1
C3S2 C 0.631(3) 0.8887(16) 0.1838(10) 0.251(17) Uani 0.50 1 d PDU H 1
H3SC H 0.6873 0.8707 0.1805 0.302 Uiso 0.50 1 calc PR H 1
H3SD H 0.5939 0.8837 0.2277 0.302 Uiso 0.50 1 calc PR H 1
Cl3B Cl 0.6037(19) 0.9767(14) 0.1747(12) 0.320(9) Uani 0.50 1 d PDU H 1
Cl3C Cl 0.5222(10) 0.9008(8) 0.0977(7) 0.274(7) Uani 0.50 1 d PDU I 2
C3S3 C 0.5924(13) 0.8726(12) 0.1347(11) 0.098(8) Uani 0.50 1 d PDU I 2
H3SE H 0.6112 0.8213 0.1328 0.117 Uiso 0.50 1 calc PR I 2
H3SF H 0.6406 0.8854 0.1111 0.117 Uiso 0.50 1 calc PR I 2
C3S4 C 0.5495(19) 0.9068(19) 0.2032(9) 0.251(17) Uani 0.50 1 d PDU I 2
H3SG H 0.5590 0.8716 0.2319 0.302 Uiso 0.50 1 calc PR I 2
H3SH H 0.4900 0.9269 0.2156 0.302 Uiso 0.50 1 calc PR I 2
Cl3D Cl 0.5824(19) 0.9725(13) 0.2156(12) 0.320(9) Uani 0.50 1 d PDU I 2
Cl4B Cl 0.5793(10) 0.3669(6) 0.0785(6) 0.139(4) Uani 0.396(10) 1 d PDU J 1
C4S2 C 0.602(2) 0.2874(8) 0.1125(10) 0.129(13) Uani 0.396(10) 1 d PDU J 1
H4SA H 0.5510 0.2805 0.1407 0.155 Uiso 0.396(10) 1 calc PR J 1
H4SB H 0.6363 0.2470 0.0770 0.155 Uiso 0.396(10) 1 calc PR J 1
C4S1 C 0.6464(14) 0.2939(15) 0.1513(8) 0.47(9) Uani 0.396(10) 1 d PDU J 1
H4SC H 0.6852 0.3169 0.1279 0.559 Uiso 0.396(10) 1 calc PR J 1
H4SD H 0.6782 0.2469 0.1562 0.559 Uiso 0.396(10) 1 calc PR J 1
Cl4A Cl 0.5790(8) 0.3422(5) 0.2286(5) 0.139(4) Uani 0.396(10) 1 d PDU J 1
Cl4C Cl 0.6512(11) 0.3431(19) 0.0701(12) 0.609(17) Uani 0.604(10) 1 d PDU J 2
C4S3 C 0.5405(10) 0.3755(8) 0.1100(11) 0.082(7) Uani 0.604(10) 1 d PDU J 2
H4SE H 0.5176 0.4259 0.1083 0.098 Uiso 0.604(10) 1 calc PR J 2
H4SF H 0.5192 0.3505 0.0882 0.098 Uiso 0.604(10) 1 calc PR J 2
C4S4 C 0.5183(12) 0.3627(13) 0.1786(11) 0.172(12) Uani 0.604(10) 1 d PDU J 2
H4SG H 0.4641 0.3583 0.1966 0.206 Uiso 0.604(10) 1 calc PR J 2
H4SH H 0.5143 0.4030 0.2051 0.206 Uiso 0.604(10) 1 calc PR J 2
Cl4D Cl 0.590(2) 0.2874(18) 0.1842(15) 0.609(17) Uani 0.604(10) 1 d PDU J 2
Cl5A Cl 1.0524(10) 1.3725(8) -0.0859(9) 0.256(7) Uani 0.50 1 d PDU K 1
C5S1 C 0.964(3) 1.4524(17) -0.0505(12) 0.28(4) Uani 0.50 1 d PDU K 1
H5SA H 0.9151 1.4422 -0.0234 0.331 Uiso 0.50 1 calc PR K 1
H5SB H 0.9731 1.4827 -0.0225 0.331 Uiso 0.50 1 calc PR K 1
C5S2 C 0.954(2) 1.4873(10) -0.1051(14) 0.205(18) Uani 0.50 1 d PDU K 1
H5SC H 0.9280 1.4642 -0.1241 0.246 Uiso 0.50 1 calc PR K 1
H5SD H 1.0078 1.4824 -0.1398 0.246 Uiso 0.50 1 calc PR K 1
Cl5B Cl 0.8928(8) 1.5757(7) -0.0800(7) 0.197(6) Uani 0.50 1 d PDU K 1
Cl5C Cl 0.9960(13) 1.4324(16) -0.0674(13) 0.194(10) Uani 0.25 1 d PDU L 2
C5S3 C 0.8971(14) 1.4744(11) -0.066(2) 0.14(2) Uani 0.25 1 d PDU L 2
H5SE H 0.8844 1.4425 -0.0888 0.168 Uiso 0.25 1 calc PR L 2
H5SF H 0.8548 1.4887 -0.0200 0.168 Uiso 0.25 1 calc PR L 2
C5S4 C 0.900(2) 1.5372(13) -0.0995(14) 0.092(16) Uani 0.25 1 d PDU L 2
H5SG H 0.8590 1.5500 -0.1180 0.110 Uiso 0.25 1 calc PR L 2
H5SH H 0.9546 1.5269 -0.1356 0.110 Uiso 0.25 1 calc PR L 2
Cl5D Cl 0.8773(11) 1.6069(9) -0.0404(12) 0.141(7) Uani 0.25 1 d PDU L 2
Cl5E Cl 1.1618(10) 1.3143(12) -0.0307(10) 0.195(8) Uani 0.25 1 d PDU M 3
C5S5 C 1.150(3) 1.2319(16) -0.0258(15) 0.105(15) Uiso 0.25 1 d PD M 3
H5SI H 1.1884 1.1997 -0.0107 0.127 Uiso 0.25 1 calc PR M 3
H5SJ H 1.0933 1.2377 0.0052 0.127 Uiso 0.25 1 calc PR M 3
C5S6 C 1.167(6) 1.204(2) -0.094(2) 0.24(4) Uiso 0.25 1 d PD M 3
H5SK H 1.1218 1.1901 -0.0925 0.293 Uiso 0.25 1 calc PR M 3
H5SL H 1.2182 1.1624 -0.1120 0.293 Uiso 0.25 1 calc PR M 3
Cl5F Cl 1.176(2) 1.271(2) -0.1431(13) 0.336(18) Uani 0.25 1 d PDU M 3
Cl6C Cl 0.3864(15) 0.8783(14) -0.0069(11) 0.403(13) Uiso 0.50 1 d PD N 1
C6S3 C 0.4427(13) 0.8742(15) -0.0941(11) 0.140(10) Uiso 0.50 1 d PD N 1
H6SA H 0.4904 0.8299 -0.1123 0.168 Uiso 0.50 1 calc PR N 1
H6SB H 0.4073 0.8769 -0.1168 0.168 Uiso 0.50 1 calc PR N 1
C6S4 C 0.4697(9) 0.9340(12) -0.1031(19) 0.36(4) Uiso 0.50 1 d PD N 1
H6SC H 0.4439 0.9647 -0.0605 0.434 Uiso 0.50 1 calc PR N 1
H6SD H 0.4514 0.9612 -0.1338 0.434 Uiso 0.50 1 calc PR N 1
Cl6D Cl 0.5753(7) 0.9080(5) -0.1333(5) 0.172(4) Uiso 0.50 1 d PD N 1
Cl6A Cl 0.6273(11) 0.9091(12) -0.1033(9) 0.357(11) Uiso 0.50 1 d PD O 3
C6S1 C 0.5313(15) 0.898(2) -0.0589(8) 0.173(14) Uiso 0.50 1 d PD O 3
H6SE H 0.4886 0.9293 -0.0705 0.207 Uiso 0.50 1 calc PR O 3
H6SF H 0.5371 0.8490 -0.0696 0.207 Uiso 0.50 1 calc PR O 3
C6S2 C 0.509(3) 0.914(4) 0.0116(9) 0.42(5) Uiso 0.50 1 d PD O 3
Cl6B Cl 0.4253(8) 0.8918(7) 0.0596(6) 0.209(5) Uiso 0.50 1 d PD O 3
Cl7A Cl 1.2124(14) 1.1539(13) -0.2300(10) 0.263(12) Uani 0.25 1 d PDU P 1
C7S1 C 1.1816(14) 1.1403(11) -0.2933(12) 0.063(6) Uani 0.25 1 d PDU P 1
H7SA H 1.1320 1.1283 -0.2748 0.075 Uiso 0.25 1 calc PR P 1
H7SB H 1.1695 1.1830 -0.3135 0.075 Uiso 0.25 1 calc PR P 1
C7S2 C 1.2505(12) 1.0823(14) -0.3426(11) 0.063(6) Uani 0.25 1 d PDU P 1
H7SC H 1.2787 1.0490 -0.3203 0.075 Uiso 0.25 1 calc PR P 1
H7SD H 1.2902 1.1009 -0.3734 0.075 Uiso 0.25 1 calc PR P 1
Cl7B Cl 1.2190(13) 1.0384(8) -0.3863(10) 0.186(9) Uani 0.25 1 d PDU P 1
Cl7G Cl 1.1838(9) 1.0114(8) -0.3672(8) 0.112(5) Uani 0.25 1 d PDU Q 2
C7S7 C 1.1112(19) 0.979(4) -0.309(4) 1.4(6) Uiso 0.25 1 d PD Q 2
H7SE H 1.1105 0.9377 -0.3308 1.625 Uiso 0.25 1 calc PR Q 2
H7SF H 1.1258 0.9657 -0.2726 1.625 Uiso 0.25 1 calc PR Q 2
C7S8 C 1.0301(18) 1.036(3) -0.285(2) 0.19(3) Uiso 0.25 1 d PD Q 2
H7SG H 1.0345 1.0750 -0.3107 0.232 Uiso 0.25 1 calc PR Q 2
H7SH H 1.0121 1.0539 -0.2388 0.232 Uiso 0.25 1 calc PR Q 2
Cl7H Cl 0.9578(10) 1.0076(10) -0.2924(10) 0.153(6) Uani 0.25 1 d PDU Q 2
Cl7C Cl 0.1321(19) 1.0214(14) -0.1300(15) 0.231(11) Uani 0.25 1 d PDU R 3
C7S3 C 0.197(5) 1.005(2) -0.088(5) 0.29(7) Uani 0.25 1 d PDU R 3
H7SI H 0.2506 1.0069 -0.1166 0.347 Uiso 0.25 1 calc PR R 3
H7SJ H 0.1715 1.0397 -0.0481 0.347 Uiso 0.25 1 calc PR R 3
C7S4 C 0.207(2) 0.934(4) -0.070(4) 0.18(4) Uani 0.25 1 d PDU R 3
H7SK H 0.1910 0.9085 -0.0956 0.210 Uiso 0.25 1 calc PR R 3
H7SL H 0.1712 0.9379 -0.0228 0.210 Uiso 0.25 1 calc PR R 3
Cl7D Cl 0.3083(19) 0.8873(13) -0.0837(14) 0.226(11) Uani 0.25 1 d PDU R 3
Cl7E Cl 0.2388(17) 0.8994(13) -0.0950(11) 0.169(8) Uani 0.25 1 d PDU S 4
C7S5 C 0.224(3) 0.9819(18) -0.056(3) 0.14(2) Uani 0.25 1 d PDU S 4
H7SM H 0.2037 0.9828 -0.0081 0.172 Uiso 0.25 1 calc PR S 4
H7SN H 0.2763 0.9897 -0.0726 0.172 Uiso 0.25 1 calc PR S 4
C7S6 C 0.163(3) 1.0365(14) -0.072(3) 0.17(3) Uani 0.25 1 d PDU S 4
H7SO H 0.1896 1.0432 -0.1178 0.200 Uiso 0.25 1 calc PR S 4
H7SP H 0.1448 1.0811 -0.0434 0.200 Uiso 0.25 1 calc PR S 4
Cl7F Cl 0.079(2) 1.014(2) -0.060(2) 0.35(2) Uani 0.25 1 d PDU S 4
Cl8A Cl 0.383(3) 0.944(4) 0.459(3) 0.37(4) Uani 0.25 1 d PDU T 1
C8S1 C 0.466(4) 0.881(2) 0.391(4) 0.8(3) Uani 0.25 1 d PDU T 1
H8SA H 0.4859 0.8360 0.4049 1.015 Uiso 0.25 1 calc PR T 1
H8SB H 0.4483 0.8744 0.3565 1.015 Uiso 0.25 1 calc PR T 1
C8S2 C 0.532(2) 0.9102(12) 0.365(3) 0.090(19) Uani 0.25 1 d PDU T 1
H8SC H 0.5686 0.8884 0.3187 0.108 Uiso 0.25 1 calc PR T 1
H8SD H 0.5645 0.8990 0.3904 0.108 Uiso 0.25 1 calc PR T 1
Cl8B Cl 0.4910(13) 1.0006(11) 0.3684(9) 0.106(6) Uani 0.25 1 d PDU T 1
Cl8C Cl 0.377(2) 0.929(2) 0.444(3) 0.126(14) Uani 0.25 1 d PDU U 2
C8S3 C 0.482(2) 0.8781(13) 0.393(2) 0.08(2) Uani 0.25 1 d PDU U 2
H8SE H 0.5009 0.8360 0.4123 0.095 Uiso 0.25 1 calc PR U 2
H8SF H 0.4893 0.8634 0.3489 0.095 Uiso 0.25 1 calc PR U 2
C8S4 C 0.530(2) 0.9227(18) 0.3901(18) 0.070(14) Uani 0.25 1 d PDU U 2
H8SG H 0.5880 0.8932 0.3747 0.084 Uiso 0.25 1 calc PR U 2
H8SH H 0.5105 0.9475 0.4344 0.084 Uiso 0.25 1 calc PR U 2
Cl8D Cl 0.5188(12) 0.9835(11) 0.3371(11) 0.109(6) Uani 0.25 1 d PDU U 2
Cl8E Cl 0.6188(8) 1.0911(9) -0.4365(11) 0.100(4) Uani 0.50 1 d PDU V 3
C8S5 C 0.5092(10) 1.1297(11) -0.3991(15) 0.115(16) Uani 0.50 1 d PDU V 3
H8SI H 0.4899 1.1625 -0.3591 0.137 Uiso 0.50 1 calc PR V 3
H8SJ H 0.4894 1.1556 -0.4298 0.137 Uiso 0.50 1 calc PR V 3
C8S6 C 0.4781(18) 1.0721(18) -0.3826(8) 0.30(4) Uani 0.50 1 d PDU V 3
H8SK H 0.4198 1.0914 -0.3510 0.366 Uiso 0.50 1 calc PR V 3
H8SL H 0.5088 1.0397 -0.3615 0.366 Uiso 0.50 1 calc PR V 3
Cl8F Cl 0.4884(7) 1.0268(6) -0.4525(7) 0.197(4) Uani 0.50 1 d PDU . 3
Cl9A Cl 0.8617(15) 1.0324(12) -0.1478(12) 0.397(9) Uiso 0.50 1 d PD W 4
C9S1 C 0.792(3) 1.004(2) -0.0831(15) 0.317(7) Uiso 0.50 1 d PD W 4
H9SA H 0.8025 1.0044 -0.0437 0.381 Uiso 0.50 1 calc PR W 4
H9SB H 0.7350 1.0349 -0.0717 0.381 Uiso 0.50 1 calc PR W 4
C9S2 C 0.805(2) 0.9323(14) -0.107(2) 0.317(7) Uiso 0.50 1 d PD W 4
H9SC H 0.8563 0.8996 -0.1064 0.381 Uiso 0.50 1 calc PR W 4
H9SD H 0.8122 0.9295 -0.1530 0.381 Uiso 0.50 1 calc PR W 4
Cl9B Cl 0.7244(15) 0.9075(12) -0.0597(13) 0.397(9) Uiso 0.50 1 d PD W 4
C1H1 C 1.1162(19) 0.9920(16) -0.5699(16) 0.168(6) Uiso 0.50 1 d PD . .
H1H1 H 1.1135 1.0111 -0.6101 0.202 Uiso 0.50 1 calc PR . .
C1H2 C 1.170(2) 1.0109(16) -0.5459(18) 0.168(6) Uiso 0.50 1 d PD . .
H1HA H 1.1569 1.0023 -0.5002 0.202 Uiso 0.50 1 calc PR . .
H1HB H 1.2279 0.9836 -0.5737 0.202 Uiso 0.50 1 calc PR . .
C1H3 C 1.151(2) 1.0857(16) -0.5499(17) 0.168(6) Uiso 0.50 1 d PD . .
H1HM H 1.1822 1.1025 -0.5329 0.252 Uiso 0.50 1 calc PR . .
H1HN H 1.0924 1.1115 -0.5240 0.252 Uiso 0.50 1 calc PR . .
H1HO H 1.1657 1.0929 -0.5957 0.252 Uiso 0.50 1 calc PR . .
C1H4 C 1.0409(19) 1.0239(18) -0.5073(16) 0.168(6) Uiso 0.50 1 d PD . .
H1H1 H 0.9942 1.0184 -0.5115 0.252 Uiso 0.50 1 calc PR . .
H1H2 H 1.0302 1.0735 -0.4981 0.252 Uiso 0.50 1 calc PR . .
H1H3 H 1.0489 1.0005 -0.4714 0.252 Uiso 0.50 1 calc PR . .
C1H5 C 1.1312(19) 0.9157(16) -0.5705(18) 0.168(6) Uiso 0.50 1 d PD . .
H1HE H 1.1163 0.9003 -0.6037 0.202 Uiso 0.50 1 calc PR . .
H1HF H 1.0941 0.9091 -0.5273 0.202 Uiso 0.50 1 calc PR . .
C1H6 C 1.2171(19) 0.8693(18) -0.5847(17) 0.168(6) Uiso 0.50 1 d PD . .
H1HP H 1.2208 0.8207 -0.5843 0.252 Uiso 0.50 1 calc PR . .
H1HQ H 1.2321 0.8826 -0.5511 0.252 Uiso 0.50 1 calc PR . .
H1HR H 1.2546 0.8743 -0.6278 0.252 Uiso 0.50 1 calc PR . .

loop_
_atom_site_aniso_label
_atom_site_aniso_U_11
_atom_site_aniso_U_22
_atom_site_aniso_U_33
_atom_site_aniso_U_23
_atom_site_aniso_U_13
_atom_site_aniso_U_12
Ru1 0.0326(3) 0.0320(3) 0.0302(3) 0.0056(2) -0.0163(2) -0.0122(2)
Ru2 0.0315(3) 0.0337(3) 0.0296(3) 0.0055(2) -0.0157(2) -0.0113(2)
Ru3 0.0281(3) 0.0313(3) 0.0278(2) 0.00179(19) -0.0124(2) -0.0075(2)
Ru4 0.0296(3) 0.0322(3) 0.0318(3) 0.0015(2) -0.0147(2) -0.0075(2)
Cl2 0.0498(10) 0.0711(12) 0.0553(10) 0.0185(9) -0.0349(9) -0.0306(9)
Cl1 0.0521(17) 0.0563(16) 0.0590(17) 0.0056(12) -0.0257(13) -0.0148(13)
Cl4 0.026(4) 0.052(4) 0.056(4) -0.003(3) -0.016(4) -0.013(3)
Cl3 0.026(4) 0.052(4) 0.056(4) -0.003(3) -0.016(4) -0.013(3)
O1 0.037(2) 0.033(2) 0.043(2) 0.0086(18) -0.024(2) -0.0153(19)
O2 0.048(3) 0.032(2) 0.046(3) 0.0069(19) -0.030(2) -0.013(2)
O3 0.038(3) 0.046(3) 0.032(2) 0.0085(19) -0.017(2) -0.018(2)
O4 0.041(3) 0.056(3) 0.032(2) 0.011(2) -0.019(2) -0.022(2)
O5 0.034(2) 0.048(3) 0.030(2) 0.0030(19) -0.0133(19) -0.014(2)
O6 0.033(2) 0.045(3) 0.030(2) 0.0019(18) -0.0132(19) -0.010(2)
O7 0.038(2) 0.033(2) 0.043(2) -0.0009(19) -0.022(2) -0.0093(19)
O8 0.034(2) 0.033(2) 0.053(3) 0.001(2) -0.024(2) -0.0073(19)
C101 0.039(4) 0.035(3) 0.036(3) 0.009(3) -0.018(3) -0.016(3)
C102 0.043(4) 0.036(3) 0.037(3) 0.006(3) -0.018(3) -0.015(3)
C103 0.064(5) 0.038(4) 0.085(6) 0.004(4) -0.056(5) -0.010(4)
C104 0.053(4) 0.036(4) 0.080(5) 0.006(3) -0.045(4) -0.017(3)
C105 0.040(4) 0.038(3) 0.034(3) 0.008(3) -0.017(3) -0.013(3)
C106 0.040(4) 0.042(4) 0.033(3) 0.007(3) -0.017(3) -0.015(3)
C107 0.048(4) 0.060(4) 0.034(3) 0.012(3) -0.024(3) -0.027(3)
C108 0.043(4) 0.058(4) 0.037(4) 0.008(3) -0.019(3) -0.022(3)
C109 0.039(4) 0.039(3) 0.032(3) 0.001(3) -0.015(3) -0.010(3)
C210 0.045(4) 0.074(5) 0.035(4) 0.008(3) -0.022(3) -0.024(4)
C211 0.039(4) 0.074(5) 0.035(4) 0.010(3) -0.017(3) -0.023(4)
C112 0.037(4) 0.037(3) 0.036(3) 0.003(3) -0.019(3) -0.007(3)
C113 0.039(4) 0.035(3) 0.036(3) 0.001(3) -0.016(3) -0.009(3)
C114 0.040(4) 0.035(3) 0.043(4) 0.005(3) -0.021(3) -0.013(3)
C115 0.060(5) 0.038(4) 0.080(5) 0.000(4) -0.049(4) -0.012(3)
C116 0.051(4) 0.035(4) 0.079(5) 0.005(3) -0.043(4) -0.011(3)
N1 0.034(3) 0.039(3) 0.031(3) 0.009(2) -0.016(2) -0.015(2)
N2 0.034(3) 0.037(3) 0.028(3) 0.007(2) -0.016(2) -0.009(2)
C10 0.032(3) 0.038(3) 0.029(3) 0.008(3) -0.013(3) -0.010(3)
C11 0.035(4) 0.051(4) 0.033(3) 0.010(3) -0.016(3) -0.016(3)
C12 0.050(4) 0.059(5) 0.053(4) 0.022(4) -0.029(4) -0.026(4)
C13 0.050(5) 0.076(5) 0.052(4) 0.030(4) -0.029(4) -0.037(4)
C14 0.044(4) 0.078(5) 0.047(4) 0.022(4) -0.023(4) -0.027(4)
C15 0.040(4) 0.072(5) 0.063(5) 0.025(4) -0.022(4) -0.013(4)
C16 0.039(4) 0.058(5) 0.058(5) 0.020(4) -0.019(4) -0.017(4)
O11 0.037(3) 0.105(5) 0.067(4) 0.032(3) -0.019(3) -0.027(3)
C17 0.040(5) 0.135(10) 0.125(9) 0.063(8) -0.027(6) -0.022(6)
N3 0.038(3) 0.034(3) 0.040(3) 0.002(2) -0.019(2) -0.013(2)
N4 0.034(3) 0.032(3) 0.039(3) 0.001(2) -0.016(2) -0.006(2)
C30 0.047(4) 0.029(3) 0.036(3) 0.001(3) -0.017(3) -0.013(3)
C31 0.040(4) 0.032(3) 0.042(4) -0.001(3) -0.016(3) -0.012(3)
C32 0.052(4) 0.048(4) 0.041(4) -0.001(3) -0.017(3) -0.020(3)
C33 0.069(5) 0.061(5) 0.040(4) -0.005(3) -0.023(4) -0.025(4)
C34 0.061(5) 0.043(4) 0.059(5) -0.006(3) -0.030(4) -0.017(4)
C35 0.068(5) 0.053(5) 0.065(5) 0.008(4) -0.030(4) -0.033(4)
C36 0.063(5) 0.047(4) 0.044(4) 0.007(3) -0.023(4) -0.027(4)
O31 0.083(4) 0.070(4) 0.083(4) -0.004(3) -0.045(4) -0.039(3)
C37 0.123(9) 0.069(6) 0.103(8) 0.015(5) -0.082(7) -0.044(6)
C41 0.048(4) 0.047(4) 0.046(4) -0.007(3) -0.024(4) -0.002(3)
C42 0.037(4) 0.080(6) 0.052(4) 0.008(4) -0.018(4) -0.014(4)
C43 0.047(5) 0.122(9) 0.058(5) 0.010(5) -0.021(4) -0.003(5)
C44 0.041(5) 0.101(8) 0.077(6) -0.020(6) -0.025(5) 0.007(5)
C45 0.080(7) 0.047(5) 0.104(8) -0.010(5) -0.057(6) 0.007(5)
C46 0.060(5) 0.046(4) 0.075(6) -0.001(4) -0.038(4) -0.003(4)
O41 0.086(6) 0.134(7) 0.135(7) 0.003(6) -0.063(5) 0.017(5)
C47 0.164(16) 0.122(13) 0.207(18) -0.023(12) -0.116(15) -0.003(11)
N5 0.034(3) 0.029(3) 0.031(3) 0.005(2) -0.015(2) -0.012(2)
N6 0.030(3) 0.031(3) 0.033(3) 0.002(2) -0.016(2) -0.007(2)
C50 0.034(3) 0.031(3) 0.031(3) 0.002(2) -0.015(3) -0.006(3)
C51 0.037(4) 0.030(3) 0.040(3) 0.008(3) -0.021(3) -0.008(3)
C52 0.038(4) 0.037(4) 0.051(4) 0.006(3) -0.023(3) -0.008(3)
C53 0.063(5) 0.040(4) 0.064(5) 0.009(3) -0.043(4) -0.018(4)
C54 0.070(5) 0.045(4) 0.080(6) 0.030(4) -0.055(5) -0.032(4)
C55 0.053(5) 0.061(5) 0.076(6) 0.034(4) -0.037(4) -0.034(4)
C56 0.038(4) 0.052(4) 0.048(4) 0.015(3) -0.020(3) -0.018(3)
O51 0.094(5) 0.068(4) 0.114(5) 0.039(3) -0.074(4) -0.054(4)
C57 0.111(9) 0.113(9) 0.174(12) 0.064(9) -0.097(9) -0.087(8)
C61 0.033(3) 0.032(3) 0.038(3) 0.002(3) -0.018(3) -0.010(3)
C62 0.039(4) 0.041(4) 0.036(3) 0.003(3) -0.022(3) -0.010(3)
C63 0.034(4) 0.048(4) 0.038(4) -0.003(3) -0.015(3) -0.003(3)
C64 0.039(4) 0.046(4) 0.045(4) 0.007(3) -0.025(3) -0.008(3)
C65 0.055(5) 0.053(4) 0.043(4) 0.010(3) -0.032(4) -0.014(4)
C66 0.051(4) 0.043(4) 0.035(3) -0.001(3) -0.021(3) -0.010(3)
O61 0.048(3) 0.067(3) 0.053(3) 0.007(2) -0.034(3) -0.004(3)
C67 0.058(5) 0.076(6) 0.065(5) 0.016(4) -0.043(4) -0.013(4)
N7 0.031(3) 0.036(3) 0.030(3) 0.004(2) -0.014(2) -0.009(2)
N8 0.031(3) 0.040(3) 0.040(3) 0.009(2) -0.016(2) -0.015(2)
C70 0.034(4) 0.038(3) 0.032(3) 0.008(3) -0.012(3) -0.012(3)
C71 0.038(4) 0.043(4) 0.031(3) 0.008(3) -0.013(3) -0.018(3)
C72 0.041(4) 0.044(4) 0.038(4) 0.009(3) -0.019(3) -0.011(3)
C73 0.056(5) 0.051(4) 0.043(4) 0.004(3) -0.029(4) -0.019(4)
C74 0.059(5) 0.056(4) 0.051(4) 0.020(4) -0.034(4) -0.025(4)
C75 0.060(5) 0.040(4) 0.062(5) 0.008(3) -0.037(4) -0.007(3)
C76 0.054(4) 0.043(4) 0.046(4) 0.006(3) -0.027(4) -0.011(3)
O71 0.083(4) 0.066(4) 0.071(4) 0.015(3) -0.059(3) -0.019(3)
C77 0.101(7) 0.074(6) 0.077(6) 0.010(5) -0.069(6) -0.026(5)
Cl1A 0.086(4) 0.083(5) 0.104(6) 0.022(4) -0.030(4) -0.033(3)
C1S1 0.072(12) 0.081(12) 0.053(10) 0.023(8) -0.026(8) -0.052(10)
C1S2 0.087(14) 0.116(17) 0.083(14) 0.011(12) -0.041(11) -0.048(13)
Cl1B 0.130(6) 0.120(6) 0.127(7) 0.031(5) -0.083(6) -0.046(4)
Cl1C 0.108(6) 0.156(8) 0.154(9) -0.012(7) -0.018(6) -0.066(6)
C1S3 0.13(2) 0.092(17) 0.107(19) 0.012(14) -0.044(17) -0.053(16)
C1S4 0.20(3) 0.21(3) 0.18(3) 0.05(2) -0.10(2) -0.06(2)
Cl1D 0.152(9) 0.218(11) 0.139(10) 0.002(8) -0.068(8) -0.054(7)
Cl2A 0.045(3) 0.066(4) 0.121(6) 0.001(4) -0.016(3) -0.024(3)
C2S1 0.096(18) 0.09(2) 0.12(2) 0.065(17) -0.064(16) -0.051(16)
C2S2 0.024(10) 0.046(11) 0.060(13) -0.002(9) 0.011(9) 0.013(9)
Cl2B 0.116(6) 0.153(7) 0.092(5) 0.011(5) -0.052(5) -0.048(6)
Cl2C 0.155(9) 0.161(9) 0.173(9) 0.063(7) -0.088(8) -0.086(7)
C2S3 0.14(3) 0.12(3) 0.14(2) 0.011(19) -0.07(2) -0.05(2)
C2S4 0.10(3) 0.12(3) 0.14(3) 0.06(2) -0.05(2) -0.010(19)
Cl2D 0.232(14) 0.205(13) 0.237(14) 0.085(11) -0.056(11) -0.052(11)
Cl2E 0.136(17) 0.20(2) 0.22(2) 0.023(17) -0.064(15) -0.071(16)
C2S5 0.18(4) 0.20(4) 0.20(4) 0.04(2) -0.10(2) -0.05(2)
C2S6 0.18(4) 0.20(4) 0.20(4) 0.04(2) -0.10(2) -0.05(2)
Cl2F 0.135(14) 0.190(17) 0.200(17) 0.054(14) -0.074(12) -0.077(12)
Cl3A 0.245(11) 0.182(8) 0.127(6) 0.016(6) -0.037(7) -0.127(8)
C3S1 0.26(3) 0.18(3) 0.23(3) 0.11(2) -0.08(2) -0.14(2)
C3S2 0.29(3) 0.20(2) 0.25(2) -0.009(16) -0.086(19) -0.11(2)
Cl3B 0.336(13) 0.296(10) 0.362(18) 0.007(11) -0.141(13) -0.166(8)
Cl3C 0.273(14) 0.209(11) 0.231(12) 0.054(10) -0.020(10) -0.067(10)
C3S3 0.096(16) 0.092(15) 0.111(17) 0.023(12) -0.033(13) -0.055(13)
C3S4 0.29(3) 0.20(2) 0.25(2) -0.009(16) -0.086(19) -0.11(2)
Cl3D 0.336(13) 0.296(10) 0.362(18) 0.007(11) -0.141(13) -0.166(8)
Cl4B 0.191(9) 0.117(6) 0.123(6) 0.035(4) -0.079(6) -0.057(5)
C4S2 0.13(2) 0.12(2) 0.18(3) 0.008(18) -0.088(19) -0.068(18)
C4S1 0.48(9) 0.45(9) 0.46(9) 0.11(3) -0.21(5) -0.15(4)
Cl4A 0.191(9) 0.117(6) 0.123(6) 0.035(4) -0.079(6) -0.057(5)
Cl4C 0.62(2) 0.60(2) 0.59(2) 0.130(14) -0.251(14) -0.212(14)
C4S3 0.060(10) 0.041(7) 0.146(17) -0.035(9) -0.050(10) -0.014(7)
C4S4 0.103(17) 0.18(2) 0.19(2) -0.047(18) -0.022(16) -0.053(16)
Cl4D 0.62(2) 0.60(2) 0.59(2) 0.130(14) -0.251(14) -0.212(14)
Cl5A 0.302(15) 0.263(14) 0.308(15) 0.038(11) -0.191(12) -0.151(12)
C5S1 0.28(5) 0.28(5) 0.26(4) 0.03(3) -0.12(3) -0.08(3)
C5S2 0.24(3) 0.18(3) 0.16(3) 0.01(2) -0.06(2) -0.07(2)
Cl5B 0.154(9) 0.229(13) 0.170(10) 0.009(9) -0.014(8) -0.095(9)
Cl5C 0.171(16) 0.233(19) 0.204(17) -0.026(14) -0.114(13) -0.063(13)
C5S3 0.12(3) 0.15(3) 0.13(3) 0.02(2) -0.04(2) -0.05(2)
C5S4 0.05(2) 0.12(3) 0.08(2) 0.03(2) -0.010(17) -0.03(2)
Cl5D 0.089(9) 0.139(12) 0.206(17) 0.074(12) -0.077(11) -0.036(8)
Cl5E 0.094(9) 0.285(18) 0.223(16) 0.104(14) -0.092(10) -0.060(11)
Cl5F 0.26(2) 0.35(2) 0.36(3) 0.100(19) -0.065(16) -0.149(19)
Cl7A 0.176(16) 0.287(19) 0.31(2) 0.177(17) -0.080(13) -0.094(14)
C7S1 0.069(13) 0.073(13) 0.093(14) 0.048(11) -0.063(11) -0.048(10)
C7S2 0.069(13) 0.073(13) 0.093(14) 0.048(11) -0.063(11) -0.048(10)
Cl7B 0.179(16) 0.107(11) 0.195(15) 0.061(11) -0.070(12) 0.027(9)
Cl7G 0.106(9) 0.092(8) 0.162(12) 0.050(8) -0.084(9) -0.032(7)
Cl7H 0.106(9) 0.169(13) 0.199(14) -0.015(10) -0.073(10) -0.058(9)
Cl7C 0.243(19) 0.202(17) 0.243(19) 0.026(15) -0.101(15) -0.078(15)
C7S3 0.28(7) 0.30(7) 0.30(7) 0.04(3) -0.12(4) -0.12(4)
C7S4 0.17(5) 0.16(4) 0.19(5) 0.02(3) -0.05(3) -0.08(3)
Cl7D 0.28(2) 0.186(16) 0.208(18) 0.017(13) -0.057(15) -0.133(16)
Cl7E 0.170(15) 0.177(15) 0.139(13) 0.024(12) -0.052(11) -0.056(13)
C7S5 0.16(3) 0.16(3) 0.15(3) 0.01(2) -0.07(2) -0.10(3)
C7S6 0.18(4) 0.15(3) 0.19(4) -0.01(2) -0.07(3) -0.10(3)
Cl7F 0.36(3) 0.33(3) 0.36(3) 0.025(19) -0.15(2) -0.12(2)
Cl8A 0.36(4) 0.37(4) 0.37(4) 0.05(2) -0.15(2) -0.13(2)
C8S1 0.8(3) 0.8(3) 0.8(3) 0.13(5) -0.35(13) -0.31(11)
C8S2 0.07(3) 0.09(3) 0.12(3) 0.03(2) -0.05(2) -0.04(2)
Cl8B 0.104(12) 0.103(11) 0.118(12) 0.041(9) -0.058(9) -0.035(8)
Cl8C 0.121(17) 0.13(2) 0.117(15) 0.004(15) -0.047(13) -0.044(14)
C8S3 0.08(3) 0.06(3) 0.08(3) 0.03(2) -0.03(2) -0.008(18)
C8S4 0.06(2) 0.07(2) 0.09(2) 0.004(18) -0.052(18) 0.000(15)
Cl8D 0.104(12) 0.101(11) 0.173(16) 0.048(11) -0.092(11) -0.058(9)
Cl8E 0.076(5) 0.093(7) 0.107(8) 0.026(7) -0.024(4) -0.021(4)
C8S5 0.08(2) 0.12(2) 0.12(2) 0.050(18) -0.022(16) -0.021(15)
C8S6 0.29(5) 0.34(5) 0.32(5) 0.01(3) -0.16(3) -0.12(3)
Cl8F 0.204(10) 0.169(9) 0.246(11) 0.037(8) -0.113(9) -0.081(8)

loop_
_atom_type_symbol
_atom_type_description
_atom_type_scat_dispersion_real
_atom_type_scat_dispersion_imag
_atom_type_scat_source
C C 0.0033 0.0016 'International Tables Vol C Tables 4.2.6.8 and 6.1.1.4'
H H 0.0000 0.0000 'International Tables Vol C Tables 4.2.6.8 and 6.1.1.4'
N N 0.0061 0.0033 'International Tables Vol C Tables 4.2.6.8 and 6.1.1.4'
O O 0.0106 0.0060 'International Tables Vol C Tables 4.2.6.8 and 6.1.1.4'
Cl Cl 0.1484 0.1585 'International Tables Vol C Tables 4.2.6.8 and 6.1.1.4'
Ru Ru -1.2594 0.8363 'International Tables Vol C Tables 4.2.6.8 and 6.1.1.4'

loop_
_geom_angle_atom_site_label_1
_geom_angle_atom_site_label_2
_geom_angle_atom_site_label_3
_geom_angle
_geom_angle_site_symmetry_3
_geom_angle_publ_flag
N1 Ru1 N3 93.4(2) . y
N1 Ru1 O1 89.57(18) . y
N3 Ru1 O1 176.96(19) . y
N1 Ru1 O3 177.40(19) . y
N3 Ru1 O3 88.43(19) . y
O1 Ru1 O3 88.54(17) . y
N1 Ru1 Ru2 89.67(14) . y
N3 Ru1 Ru2 89.16(15) . y
O1 Ru1 Ru2 90.50(11) . y
O3 Ru1 Ru2 88.56(12) . y
N1 Ru1 N20B 100.5(4) . y
N3 Ru1 N20B 99.0(4) . y
O1 Ru1 N20B 80.8(4) . y
O3 Ru1 N20B 81.0(4) . y
Ru2 Ru1 N20B 166.5(4) . y
N1 Ru1 N20A 96.6(3) . y
N3 Ru1 N20A 95.7(3) . y
O1 Ru1 N20A 84.3(3) . y
O3 Ru1 N20A 85.0(3) . y
Ru2 Ru1 N20A 171.8(3) . y
N20B Ru1 N20A 5.3(5) . ?
N2 Ru2 N4 92.6(2) . y
N2 Ru2 O4 177.28(18) . y
N4 Ru2 O4 88.61(19) . y
N2 Ru2 O2 89.80(19) . y
N4 Ru2 O2 175.97(18) . y
O4 Ru2 O2 88.88(18) . y
N2 Ru2 Ru1 88.99(14) . y
N4 Ru2 Ru1 90.24(15) . y
O4 Ru2 Ru1 88.56(12) . y
O2 Ru2 Ru1 86.54(12) . y
N2 Ru2 Cl2 95.11(15) . y
N4 Ru2 Cl2 100.12(15) . y
O4 Ru2 Cl2 87.09(13) . y
O2 Ru2 Cl2 82.90(13) . y
Ru1 Ru2 Cl2 168.65(5) . y
N5 Ru3 N7 92.72(19) . y
N5 Ru3 O7 178.53(18) . y
N7 Ru3 O7 88.06(19) . y
N5 Ru3 O5 89.69(18) . y
N7 Ru3 O5 177.42(19) . y
O7 Ru3 O5 89.50(17) . y
N5 Ru3 Ru4 90.10(14) . y
N7 Ru3 Ru4 89.97(14) . y
O7 Ru3 Ru4 88.66(12) . y
O5 Ru3 Ru4 89.12(12) . y
N5 Ru3 N30A 100.69(17) . y
N7 Ru3 N30A 97.65(17) . y
O7 Ru3 N30A 80.43(16) . y
O5 Ru3 N30A 82.77(15) . y
Ru4 Ru3 N30A 166.42(10) . y
N5 Ru3 Cl3 92.2(3) . y
N7 Ru3 Cl3 91.1(3) . y
O7 Ru3 Cl3 89.1(3) . y
O5 Ru3 Cl3 89.7(3) . y
Ru4 Ru3 Cl3 177.5(3) . y
N30A Ru3 Cl3 11.1(3) . y
N6 Ru4 N8 91.8(2) . y
N6 Ru4 O8 177.84(18) . y
N8 Ru4 O8 88.82(19) . y
N6 Ru4 O6 90.53(18) . y
N8 Ru4 O6 176.59(19) . y
O8 Ru4 O6 88.73(17) . y
N6 Ru4 Ru3 89.11(14) . y
N8 Ru4 Ru3 89.07(14) . y
O8 Ru4 Ru3 88.84(12) . y
O6 Ru4 Ru3 88.51(12) . y
N6 Ru4 N30B 99.9(2) . y
N8 Ru4 N30B 101.1(2) . y
O8 Ru4 N30B 81.9(2) . y
O6 Ru4 N30B 80.9(2) . y
Ru3 Ru4 N30B 166.09(17) . y
N6 Ru4 Cl4 97.4(2) . y
N8 Ru4 Cl4 90.4(2) . y
O8 Ru4 Cl4 84.70(19) . y
O6 Ru4 Cl4 91.7(2) . y
Ru3 Ru4 Cl4 173.53(16) . y
N30B Ru4 Cl4 11.1(2) . y
C21A N20A C25A 120.0 . ?
C21A N20A Ru1 111.9(5) . ?
C25A N20A Ru1 127.8(5) . ?
C22A C21A N20A 120.0 . ?
C21A C22A C23A 120.0 . ?
C24A C23A C22A 120.0 . ?
C24A C23A C26A 118.4(9) . ?
C22A C23A C26A 121.5(9) . ?
C25A C24A C23A 120.0 . ?
C24A C25A N20A 120.0 . ?
C29A C26A C28A 110.6(15) . ?
C29A C26A C27A 110.5(16) . ?
C28A C26A C27A 111.2(17) . ?
C29A C26A C23A 111.8(18) . ?
C28A C26A C23A 107.0(18) . ?
C27A C26A C23A 106(2) . ?
C21B N20B C25B 120.0 . ?
C21B N20B Ru1 116.0(7) . ?
C25B N20B Ru1 123.5(7) . ?
N20B C21B C22B 120.0 . ?
C21B C22B C23B 120.0 . ?
C24B C23B C22B 120.0 . ?
C24B C23B C26B 117.8(13) . ?
C22B C23B C26B 121.7(13) . ?
C23B C24B C25B 120.0 . ?
C24B C25B N20B 120.0 . ?
C29B C26B C28B 104(3) . ?
C29B C26B C23B 110(2) . ?
C28B C26B C23B 101(2) . ?
C29B C26B C27B 119(3) . ?
C28B C26B C27B 115(3) . ?
C23B C26B C27B 106(3) . ?
C31A N30A C35A 120.0 . ?
C31A N30A Ru3 114.5(2) . ?
C35A N30A Ru3 124.7(2) . ?
C32A C31A N30A 120.0 . ?
C31A C32A C33A 120.0 . ?
C32A C33A C34A 120.0 . ?
C32A C33A C36A 122.6(5) . ?
C34A C33A C36A 117.3(5) . ?
C35A C34A C33A 120.0 . ?
C34A C35A N30A 120.0 . ?
C37A C36A C38A 108.9(9) . ?
C37A C36A C39A 108.3(9) . ?
C38A C36A C39A 110.6(9) . ?
C37A C36A C33A 109.2(8) . ?
C38A C36A C33A 108.3(8) . ?
C39A C36A C33A 111.4(7) . ?
C31B N30B C35B 120.0 . ?
C31B N30B Ru4 113.4(4) . ?
C35B N30B Ru4 125.4(3) . ?
N30B C31B C32B 120.0 . ?
C33B C32B C31B 120.0 . ?
C34B C33B C32B 120.0 . ?
C34B C33B C36B 117.8(7) . ?
C32B C33B C36B 122.0(7) . ?
C35B C34B C33B 120.0 . ?
C34B C35B N30B 120.0 . ?
C37B C36B C38B 108.2(16) . ?
C37B C36B C33B 116.7(13) . ?
C38B C36B C33B 110.8(15) . ?
C37B C36B C39B 107.4(16) . ?
C38B C36B C39B 107.2(17) . ?
C33B C36B C39B 106.0(13) . ?
C101 O1 Ru1 117.6(4) . ?
C101 O2 Ru2 120.4(4) . ?
C105 O3 Ru1 119.0(4) . ?
C105 O4 Ru2 119.0(4) . ?
C112 O5 Ru3 119.2(4) . ?
C112 O6 Ru4 119.1(4) . ?
C113 O7 Ru3 119.5(4) . ?
C113 O8 Ru4 118.4(4) . ?
O2 C101 O1 124.0(6) . ?
O2 C101 C102 118.9(6) . ?
O1 C101 C102 117.1(6) . ?
C103 C102 C104 119.9(6) . ?
C103 C102 C101 119.9(6) . ?
C104 C102 C101 120.2(6) . ?
C102 C103 C115 120.0(7) 2_675 ?
C102 C104 C116 120.1(6) 2_675 ?
O3 C105 O4 124.0(6) . ?
O3 C105 C106 118.6(5) . ?
O4 C105 C106 117.4(6) . ?
C107 C106 C211 119.4(6) . ?
C107 C106 C105 120.8(6) . ?
C211 C106 C105 119.7(6) . ?
C106 C107 C108 120.9(6) . ?
C107 C108 C109 119.4(6) . ?
C210 C109 C108 119.6(6) . ?
C210 C109 C112 120.3(6) . ?
C108 C109 C112 120.1(6) . ?
C211 C210 C109 120.8(6) . ?
C210 C211 C106 119.9(7) . ?
O6 C112 O5 124.1(6) . ?
O6 C112 C109 119.0(5) . ?
O5 C112 C109 116.9(6) . ?
O8 C113 O7 124.5(6) . ?
O8 C113 C114 118.9(6) . ?
O7 C113 C114 116.6(6) . ?
C115 C114 C116 119.3(6) . ?
C115 C114 C113 120.7(6) . ?
C116 C114 C113 120.0(6) . ?
C114 C115 C103 120.6(6) 2_675 ?
C114 C116 C104 120.0(6) 2_675 ?
C10 N1 C11 117.3(5) . ?
C10 N1 Ru1 119.1(4) . ?
C11 N1 Ru1 123.6(4) . ?
C10 N2 C21 114.1(7) . ?
C10 N2 C21' 120.8(8) . ?
C21 N2 C21' 9.3(10) . ?
C10 N2 Ru2 119.0(4) . ?
C21 N2 Ru2 126.6(6) . ?
C21' N2 Ru2 118.9(7) . ?
N1 C10 N2 122.3(6) . ?
C16 C11 C12 118.6(6) . ?
C16 C11 N1 120.1(6) . ?
C12 C11 N1 121.3(6) . ?
C11 C12 C13 119.5(7) . ?
C14 C13 C12 121.5(7) . ?
C13 C14 O11 116.8(7) . ?
C13 C14 C15 119.3(7) . ?
O11 C14 C15 123.9(7) . ?
C14 C15 C16 119.7(7) . ?
C15 C16 C11 121.4(7) . ?
C14 O11 C17 117.0(7) . ?
C22 C21 C26 120.0 . ?
C22 C21 N2 119.3(7) . ?
C26 C21 N2 120.7(7) . ?
C21 C22 C23 120.0 . ?
C22 C23 C24 120.0 . ?
O21 C24 C23 125.7(8) . ?
O21 C24 C25 114.3(8) . ?
C23 C24 C25 120.0 . ?
C26 C25 C24 120.0 . ?
C25 C26 C21 120.0 . ?
C24 O21 C27 115.1(11) . ?
C22' C21' C26' 120.0 . ?
C22' C21' N2 120.1(9) . ?
C26' C21' N2 119.6(9) . ?
C21' C22' C23' 120.0 . ?
C24' C23' C22' 120.0 . ?
O21' C24' C25' 116.7(11) . ?
O21' C24' C23' 123.2(11) . ?
C25' C24' C23' 120.0 . ?
C24' C25' C26' 120.0 . ?
C25' C26' C21' 120.0 . ?
C24' O21' C27' 114.8(15) . ?
C30 N3 C31 117.8(5) . ?
C30 N3 Ru1 119.6(4) . ?
C31 N3 Ru1 121.3(4) . ?
C30 N4 C41 116.2(5) . ?
C30 N4 Ru2 117.4(4) . ?
C41 N4 Ru2 126.0(4) . ?
N3 C30 N4 122.7(6) . ?
C32 C31 C36 119.5(6) . ?
C32 C31 N3 119.6(6) . ?
C36 C31 N3 120.9(6) . ?
C31 C32 C33 120.4(7) . ?
C34 C33 C32 120.0(7) . ?
C33 C34 O31 124.9(7) . ?
C33 C34 C35 120.3(7) . ?
O31 C34 C35 114.9(7) . ?
C36 C35 C34 118.9(7) . ?
C35 C36 C31 121.0(7) . ?
C34 O31 C37 116.9(7) . ?
C46 C41 C42 119.2(7) . ?
C46 C41 N4 120.6(7) . ?
C42 C41 N4 120.2(7) . ?
C43 C42 C41 120.0(9) . ?
C44 C43 C42 121.5(10) . ?
C43 C44 C45 120.1(9) . ?
C43 C44 O41 112.8(11) . ?
C45 C44 O41 127.1(11) . ?
C44 C45 C46 120.6(9) . ?
C41 C46 C45 118.7(9) . ?
C47 O41 C44 113.8(12) . ?
C50 N5 C51 117.1(5) . ?
C50 N5 Ru3 119.3(4) . ?
C51 N5 Ru3 123.6(4) . ?
C50 N6 C61 117.0(5) . ?
C50 N6 Ru4 119.9(4) . ?
C61 N6 Ru4 123.1(4) . ?
N6 C50 N5 121.5(5) . ?
C52 C51 C56 118.9(6) . ?
C52 C51 N5 121.6(6) . ?
C56 C51 N5 119.6(6) . ?
C53 C52 C51 120.5(7) . ?
C52 C53 C54 120.1(7) . ?
C55 C54 C53 120.4(7) . ?
C55 C54 O51 124.5(8) . ?
C53 C54 O51 115.1(8) . ?
C54 C55 C56 119.5(7) . ?
C55 C56 C51 120.6(7) . ?
C54 O51 C57 116.6(8) . ?
C62 C61 C66 119.1(6) . ?
C62 C61 N6 121.1(5) . ?
C66 C61 N6 119.8(5) . ?
C61 C62 C63 120.1(6) . ?
C64 C63 C62 120.8(6) . ?
C65 C64 O61 124.5(6) . ?
C65 C64 C63 119.6(6) . ?
O61 C64 C63 115.9(6) . ?
C64 C65 C66 119.9(6) . ?
C65 C66 C61 120.4(6) . ?
C64 O61 C67 116.8(6) . ?
C70 N7 C71 117.8(5) . ?
C70 N7 Ru3 119.3(4) . ?
C71 N7 Ru3 122.4(4) . ?
C70 N8 C81 119.8(5) . ?
C70 N8 C81B 105.7(11) . ?
C81 N8 C81B 14.4(11) . ?
C70 N8 Ru4 120.0(4) . ?
C81 N8 Ru4 119.7(4) . ?
C81B N8 Ru4 134.0(10) . ?
N8 C70 N7 121.5(6) . ?
C72 C71 C76 119.6(6) . ?
C72 C71 N7 121.5(6) . ?
C76 C71 N7 118.9(6) . ?
C71 C72 C73 120.4(6) . ?
C74 C73 C72 119.6(6) . ?
O71 C74 C75 115.7(7) . ?
O71 C74 C73 124.2(7) . ?
C75 C74 C73 120.1(6) . ?
C76 C75 C74 120.0(7) . ?
C75 C76 C71 120.2(7) . ?
C74 O71 C77 116.8(6) . ?
C82 C81 C86 120.0 . ?
C82 C81 N8 120.1(5) . ?
C86 C81 N8 119.9(5) . ?
C83 C82 C81 120.0 . ?
C82 C83 C84 120.0 . ?
C85 C84 C83 120.0 . ?
C85 C84 O81 114.6(5) . ?
C83 C84 O81 125.3(5) . ?
C84 C85 C86 120.0 . ?
C85 C86 C81 120.0 . ?
C84 O81 C87 113.1(8) . ?
C82B C81B C86B 120.0 . ?
C82B C81B N8 117.6(14) . ?
C86B C81B N8 122.4(14) . ?
C83B C82B C81B 120.0 . ?
C82B C83B C84B 120.0 . ?
C85B C84B C83B 120.0 . ?
C85B C84B O81B 118.4(19) . ?
C83B C84B O81B 121.5(19) . ?
C84B C85B C86B 120.0 . ?
C85B C86B C81B 120.0 . ?
C84B O81B C87B 104.4(9) . ?
C1S2 C1S1 Cl1A 106.5(6) . ?
C1S1 C1S2 Cl1B 107.9(6) . ?
C1S4 C1S3 Cl1C 106.4(8) . ?
C1S3 C1S4 Cl1D 110.1(8) . ?
C2S2 C2S1 Cl2A 106.9(8) . ?
C2S1 C2S2 Cl2B 110.9(9) . ?
C2S3 Cl2C Cl2C 147.2(13) 2_666 ?
C2S4 C2S3 Cl2C 107.4(8) . ?
C2S3 C2S4 Cl2D 111.2(9) . ?
C2S6 C2S5 Cl2E 107.4(9) . ?
C2S5 C2S6 Cl2F 111.4(9) . ?
C3S2 C3S1 Cl3A 107.1(8) . ?
C3S1 C3S2 Cl3B 111.1(9) . ?
C3S4 C3S3 Cl3C 107.9(8) . ?
C3S3 C3S4 Cl3D 111.8(9) . ?
C4S1 C4S2 Cl4B 107.2(8) . ?
C4S2 C4S1 Cl4A 111.2(9) . ?
C4S4 C4S3 Cl4C 106.1(8) . ?
C4S3 C4S4 Cl4D 111.5(9) . ?
C5S2 C5S1 Cl5A 107.2(8) . ?
C5S1 C5S2 Cl5B 112.0(9) . ?
C5S4 C5S3 Cl5C 106.5(6) . ?
C5S3 C5S4 Cl5D 107.9(6) . ?
C5S6 C5S5 Cl5E 106.5(6) . ?
C5S5 C5S6 Cl5F 107.9(6) . ?
C6S4 C6S3 Cl6C 106.9(8) . ?
C6S3 C6S4 Cl6D 112.2(9) . ?
C6S2 C6S1 Cl6A 107.0(8) . ?
C6S1 C6S2 Cl6B 111.1(9) . ?
C7S2 C7S1 Cl7A 106.8(8) . ?
C7S1 C7S2 Cl7B 112.4(9) . ?
C7S8 C7S7 Cl7G 107.0(9) . ?
C7S7 C7S8 Cl7H 111.3(9) . ?
C7S4 C7S3 Cl7C 107.0(9) . ?
C7S3 C7S4 Cl7D 111.2(9) . ?
C7S6 C7S5 Cl7E 107.3(8) . ?
C7S5 C7S6 Cl7F 111.3(9) . ?
C8S2 C8S1 Cl8A 107.0(9) . ?
C8S1 C8S2 Cl8B 110.9(9) . ?
C8S4 C8S3 Cl8C 107.1(8) . ?
C8S3 C8S4 Cl8D 111.0(9) . ?
C8S6 C8S5 Cl8E 107.2(8) . ?
C8S5 C8S6 Cl8F 111.0(9) . ?
C8S6 Cl8F Cl8F 174.1(11) 2_674 ?
C9S2 C9S1 Cl9A 107.2(8) . ?
C9S1 C9S2 Cl9B 111.6(9) . ?
C1H2 C1H1 C1H4 94(3) . ?
C1H2 C1H1 C1H5 110(3) . ?
C1H4 C1H1 C1H5 102(3) . ?
C1H3 C1H2 C1H1 105(3) . ?
C1H1 C1H5 C1H6 116(3) . ?

loop_
_geom_bond_atom_site_label_1
_geom_bond_atom_site_label_2
_geom_bond_distance
_geom_bond_site_symmetry_2
_geom_bond_publ_flag
Ru1 Ru2 2.3323(7) . y
Ru3 Ru4 2.3247(7) . y
Ru1 N20B 2.344(9) . y
Ru1 N20A 2.369(7) . y
Ru2 Cl2 2.5277(17) . y
Ru3 N30A 2.336(3) . y
Ru3 Cl3 2.569(10) . y
Ru4 N30B 2.367(5) . y
Ru4 Cl4 2.576(7) . y
Ru1 N1 2.019(5) . y
Ru1 N3 2.021(5) . y
Ru1 O1 2.058(4) . y
Ru1 O3 2.078(4) . y
Ru2 N2 2.028(5) . y
Ru2 N4 2.045(5) . y
Ru2 O4 2.073(4) . y
Ru2 O2 2.087(4) . y
Ru3 N5 2.011(5) . y
Ru3 N7 2.019(5) . y
Ru3 O7 2.062(4) . y
Ru3 O5 2.064(4) . y
Ru4 N6 2.023(5) . y
Ru4 N8 2.026(5) . y
Ru4 O8 2.079(4) . y
Ru4 O6 2.083(4) . y
N20A C21A 1.3900 . ?
N20A C25A 1.3900 . ?
C21A C22A 1.3900 . ?
C22A C23A 1.3900 . ?
C23A C24A 1.3900 . ?
C23A C26A 1.63(2) . ?
C24A C25A 1.3900 . ?
C26A C29A 1.484(17) . ?
C26A C28A 1.489(18) . ?
C26A C27A 1.498(19) . ?
N20B C21B 1.3900 . ?
N20B C25B 1.3900 . ?
C21B C22B 1.3900 . ?
C22B C23B 1.3900 . ?
C23B C24B 1.3900 . ?
C23B C26B 1.62(3) . ?
C24B C25B 1.3900 . ?
C26B C29B 1.41(3) . ?
C26B C28B 1.55(5) . ?
C26B C27B 1.81(6) . ?
N30A C31A 1.3900 . ?
N30A C35A 1.3900 . ?
C31A C32A 1.3900 . ?
C32A C33A 1.3900 . ?
C33A C34A 1.3900 . ?
C33A C36A 1.571(10) . ?
C34A C35A 1.3900 . ?
C36A C37A 1.495(13) . ?
C36A C38A 1.517(14) . ?
C36A C39A 1.523(14) . ?
N30B C31B 1.3900 . ?
N30B C35B 1.3900 . ?
C31B C32B 1.3900 . ?
C32B C33B 1.3900 . ?
C33B C34B 1.3900 . ?
C33B C36B 1.564(16) . ?
C34B C35B 1.3900 . ?
C36B C37B 1.43(2) . ?
C36B C38B 1.45(3) . ?
C36B C39B 1.57(3) . ?
O1 C101 1.272(7) . ?
O2 C101 1.264(7) . ?
O3 C105 1.268(7) . ?
O4 C105 1.270(7) . ?
O5 C112 1.273(7) . ?
O6 C112 1.261(7) . ?
O7 C113 1.263(7) . ?
O8 C113 1.263(7) . ?
C101 C102 1.479(9) . ?
C102 C103 1.370(9) . ?
C102 C104 1.384(9) . ?
C103 C115 1.384(10) 2_675 ?
C104 C116 1.385(9) 2_675 ?
C105 C106 1.482(9) . ?
C106 C107 1.379(9) . ?
C106 C211 1.395(9) . ?
C107 C108 1.380(9) . ?
C108 C109 1.392(9) . ?
C109 C210 1.385(9) . ?
C109 C112 1.490(9) . ?
C210 C211 1.369(9) . ?
C113 C114 1.493(9) . ?
C114 C115 1.380(9) . ?
C114 C116 1.385(9) . ?
C115 C103 1.384(10) 2_675 ?
C116 C104 1.385(9) 2_675 ?
N1 C10 1.309(7) . ?
N1 C11 1.436(8) . ?
N2 C10 1.315(8) . ?
N2 C21 1.418(9) . ?
N2 C21' 1.468(12) . ?
C11 C16 1.386(9) . ?
C11 C12 1.386(9) . ?
C12 C13 1.392(10) . ?
C13 C14 1.366(11) . ?
C14 O11 1.370(9) . ?
C14 C15 1.380(11) . ?
C15 C16 1.382(10) . ?
O11 C17 1.440(11) . ?
C21 C22 1.3900 . ?
C21 C26 1.3900 . ?
C22 C23 1.3900 . ?
C23 C24 1.3900 . ?
C24 O21 1.390(12) . ?
C24 C25 1.3900 . ?
C25 C26 1.3900 . ?
O21 C27 1.47(2) . ?
C21' C22' 1.3900 . ?
C21' C26' 1.3900 . ?
C22' C23' 1.3900 . ?
C23' C24' 1.3900 . ?
C24' O21' 1.356(17) . ?
C24' C25' 1.3900 . ?
C25' C26' 1.3900 . ?
O21' C27' 1.49(3) . ?
N3 C30 1.319(8) . ?
N3 C31 1.427(8) . ?
N4 C30 1.327(8) . ?
N4 C41 1.437(8) . ?
C31 C32 1.380(9) . ?
C31 C36 1.382(9) . ?
C32 C33 1.391(10) . ?
C33 C34 1.356(11) . ?
C34 O31 1.377(9) . ?
C34 C35 1.417(11) . ?
C35 C36 1.371(10) . ?
O31 C37 1.403(10) . ?
C41 C46 1.370(11) . ?
C41 C42 1.390(11) . ?
C42 C43 1.375(11) . ?
C43 C44 1.338(15) . ?
C44 C45 1.349(14) . ?
C44 O41 1.404(11) . ?
C45 C46 1.425(12) . ?
O41 C47 1.366(13) . ?
N5 C50 1.320(7) . ?
N5 C51 1.424(8) . ?
N6 C50 1.314(8) . ?
N6 C61 1.444(7) . ?
C51 C52 1.389(9) . ?
C51 C56 1.390(9) . ?
C52 C53 1.378(9) . ?
C53 C54 1.379(11) . ?
C54 C55 1.378(11) . ?
C54 O51 1.388(9) . ?
C55 C56 1.389(10) . ?
O51 C57 1.416(12) . ?
C61 C62 1.380(8) . ?
C61 C66 1.393(8) . ?
C62 C63 1.382(9) . ?
C63 C64 1.381(9) . ?
C64 C65 1.373(9) . ?
C64 O61 1.377(8) . ?
C65 C66 1.392(9) . ?
O61 C67 1.427(8) . ?
N7 C70 1.315(8) . ?
N7 C71 1.435(8) . ?
N8 C70 1.310(8) . ?
N8 C81 1.418(7) . ?
N8 C81B 1.469(15) . ?
C71 C72 1.375(9) . ?
C71 C76 1.394(9) . ?
C72 C73 1.395(9) . ?
C73 C74 1.384(10) . ?
C74 O71 1.366(8) . ?
C74 C75 1.383(10) . ?
C75 C76 1.381(10) . ?
O71 C77 1.417(9) . ?
C81 C82 1.3900 . ?
C81 C86 1.3900 . ?
C82 C83 1.3900 . ?
C83 C84 1.3900 . ?
C84 C85 1.3900 . ?
C84 O81 1.406(7) . ?
C85 C86 1.3900 . ?
O81 C87 1.475(9) . ?
C81B C82B 1.3900 . ?
C81B C86B 1.3900 . ?
C82B C83B 1.3900 . ?
C83B C84B 1.3900 . ?
C84B C85B 1.3900 . ?
C84B O81B 1.445(10) . ?
C85B C86B 1.3900 . ?
O81B C87B 1.474(10) . ?
Cl1A C1S1 1.787(3) . ?
C1S1 C1S2 1.504(3) . ?
C1S2 Cl1B 1.781(3) . ?
Cl1C C1S3 1.796(9) . ?
C1S3 C1S4 1.505(3) . ?
C1S4 Cl1D 1.742(9) . ?
Cl2A C2S1 1.798(9) . ?
C2S1 C2S2 1.480(9) . ?
C2S2 Cl2B 1.748(9) . ?
Cl2C C2S3 1.798(9) . ?
Cl2C Cl2C 2.43(3) 2_666 ?
C2S3 C2S4 1.481(9) . ?
C2S4 Cl2D 1.743(9) . ?
Cl2E C2S5 1.798(9) . ?
C2S5 C2S6 1.478(9) . ?
C2S6 Cl2F 1.744(10) . ?
Cl3A C3S1 1.802(9) . ?
C3S1 C3S2 1.478(9) . ?
C3S2 Cl3B 1.746(9) . ?
Cl3C C3S3 1.796(9) . ?
C3S3 C3S4 1.471(9) . ?
C3S4 Cl3D 1.743(9) . ?
Cl4B C4S2 1.799(9) . ?
C4S2 C4S1 1.480(9) . ?
C4S1 Cl4A 1.746(10) . ?
Cl4C C4S3 1.813(9) . ?
C4S3 C4S4 1.479(9) . ?
C4S4 Cl4D 1.738(9) . ?
Cl5A C5S1 1.806(9) . ?
C5S1 C5S2 1.475(9) . ?
C5S2 Cl5B 1.746(9) . ?
Cl5C C5S3 1.787(3) . ?
C5S3 C5S4 1.505(3) . ?
C5S4 Cl5D 1.781(3) . ?
Cl5E C5S5 1.787(3) . ?
C5S5 C5S6 1.505(3) . ?
C5S6 Cl5F 1.781(3) . ?
Cl6C C6S3 1.811(9) . ?
C6S3 C6S4 1.475(9) . ?
C6S4 Cl6D 1.738(10) . ?
Cl6A C6S1 1.807(9) . ?
C6S1 C6S2 1.478(9) . ?
C6S2 Cl6B 1.746(9) . ?
Cl7A C7S1 1.807(9) . ?
C7S1 C7S2 1.477(9) . ?
C7S2 Cl7B 1.736(9) . ?
Cl7G C7S7 1.800(9) . ?
C7S7 C7S8 1.481(9) . ?
C7S8 Cl7H 1.742(10) . ?
Cl7C C7S3 1.800(9) . ?
C7S3 C7S4 1.480(9) . ?
C7S4 Cl7D 1.744(10) . ?
Cl7E C7S5 1.799(9) . ?
C7S5 C7S6 1.479(9) . ?
C7S6 Cl7F 1.744(10) . ?
Cl8A C8S1 1.800(9) . ?
C8S1 C8S2 1.482(9) . ?
C8S2 Cl8B 1.748(9) . ?
Cl8C C8S3 1.799(9) . ?
C8S3 C8S4 1.481(9) . ?
C8S4 Cl8D 1.747(9) . ?
Cl8E C8S5 1.797(9) . ?
C8S5 C8S6 1.482(9) . ?
C8S6 Cl8F 1.745(10) . ?
Cl8F Cl8F 2.22(3) 2_674 ?
Cl9A C9S1 1.794(9) . ?
C9S1 C9S2 1.475(9) . ?
C9S2 Cl9B 1.737(9) . ?
C1H1 C1H2 1.489(10) . ?
C1H1 C1H4 1.498(10) . ?
C1H1 C1H5 1.500(10) . ?
C1H2 C1H3 1.473(10) . ?
C1H5 C1H6 1.503(10) . ?
